data_1569353
loop_
_publ_author_name
'Sun, Zhitao'
'Fan, Wei'
'Han, Yi'
'Yuan, Wei'
'Ni, Yong'
'Wang, Jinyi'
'Wei, Haipeng'
'Zhao, Yanli'
'Sun, Zhe'
'Wu, Jishan'

_publ_section_title
;
 Helical fused 1,2:8,9-dibenzozethrene oligomers with up to 201&#xb0;
 end-to-end twist: "one-pot" synthesis and chiral resolution.
;
_journal_issue 29
_journal_name_full 'Chemical science'
_journal_page_first 7922
_journal_page_last 7927
_journal_paper_doi 10.1039/d3sc02285d
_journal_volume 14
_journal_year 2023
_chemical_formula_moiety 'C92 H62, 1.998(C7 H8)'
_chemical_formula_sum 'C105.99 H77.99'
_chemical_formula_weight 1351.48
_space_group_crystal_system triclinic
_space_group_IT_number 2
_space_group_name_Hall '-P 1'
_space_group_name_H-M_alt 'P -1'
_atom_sites_solution_hydrogens geom
_audit_creation_date 2023-02-05
_audit_creation_method
;
Olex2 1.5
(compiled 2021.08.20 svn.r13c46975 for OlexSys, GUI svn.r6396)
;
_audit_update_record
;
2023-03-14 deposited with the CCDC.	2023-06-20 downloaded from the CCDC.
;
_cell_angle_alpha 72.5110(10)
_cell_angle_beta 77.9020(10)
_cell_angle_gamma 82.932(2)
_cell_formula_units_Z 2
_cell_length_a 12.6773(3)
_cell_length_b 17.7433(4)
_cell_length_c 18.0024(4)
_cell_measurement_reflns_used 9880
_cell_measurement_temperature 100(2)
_cell_measurement_theta_max 70.14
_cell_measurement_theta_min 2.62
_cell_volume 3768.61(15)
_computing_cell_refinement 'SAINT V8.40B (?, 2016)'
_computing_data_reduction 'SAINT V8.40B (?, 2016)'
_computing_molecular_graphics 'Olex2 1.5 (Dolomanov et al., 2009)'
_computing_publication_material 'Olex2 1.5 (Dolomanov et al., 2009)'
_computing_structure_refinement 'SHELXL 2014/7 (Sheldrick, 2015)'
_diffrn_ambient_temperature 100.00
_diffrn_measured_fraction_theta_full 0.988
_diffrn_measured_fraction_theta_max 0.988
_diffrn_measurement_device_type 'Bruker APEX-II CCD'
_diffrn_measurement_method '\f and \w scans'
_diffrn_radiation_type CuK\a
_diffrn_radiation_wavelength 1.54178
_diffrn_reflns_av_R_equivalents 0.0783
_diffrn_reflns_av_unetI/netI 0.0452
_diffrn_reflns_Laue_measured_fraction_full 0.988
_diffrn_reflns_Laue_measured_fraction_max 0.988
_diffrn_reflns_limit_h_max 15
_diffrn_reflns_limit_h_min -15
_diffrn_reflns_limit_k_max 18
_diffrn_reflns_limit_k_min -21
_diffrn_reflns_limit_l_max 21
_diffrn_reflns_limit_l_min -21
_diffrn_reflns_number 80370
_diffrn_reflns_point_group_measured_fraction_full 0.988
_diffrn_reflns_point_group_measured_fraction_max 0.988
_diffrn_reflns_theta_full 66.594
_diffrn_reflns_theta_max 66.594
_diffrn_reflns_theta_min 2.617
_diffrn_source_current 1.1
_diffrn_source_power 0.05500000000000001
_diffrn_source_voltage 50.0
_diffrn_standards_number 0
_exptl_absorpt_coefficient_mu 0.508
_exptl_absorpt_correction_T_max 0.7533
_exptl_absorpt_correction_T_min 0.6577
_exptl_absorpt_correction_type multi-scan
_exptl_absorpt_process_details
;
SADABS-2016/2 (Bruker,2016/2) was used for absorption correction.
wR2(int) was 0.1120 before and 0.0725 after correction.
The Ratio of minimum to maximum transmission is 0.8731.
The \l/2 correction factor is Not present.
;
_exptl_crystal_colour green
_exptl_crystal_colour_primary green
_exptl_crystal_density_diffrn 1.191
_exptl_crystal_description block
_exptl_crystal_F_000 1428
_exptl_crystal_size_max 0.18
_exptl_crystal_size_mid 0.15
_exptl_crystal_size_min 0.12
_refine_diff_density_max 0.437
_refine_diff_density_min -0.473
_refine_diff_density_rms 0.054
_refine_ls_extinction_method none
_refine_ls_goodness_of_fit_ref 1.045
_refine_ls_hydrogen_treatment constr
_refine_ls_matrix_type full
_refine_ls_number_parameters 1392
_refine_ls_number_reflns 13163
_refine_ls_number_restraints 1850
_refine_ls_restrained_S_all 1.005
_refine_ls_R_factor_all 0.1047
_refine_ls_R_factor_gt 0.0766
_refine_ls_shift/su_max 0.011
_refine_ls_shift/su_mean 0.000
_refine_ls_structure_factor_coef Fsqd
_refine_ls_weighting_details 'w=1/[\s^2^(Fo^2^)+(0.0721P)^2^+5.9008P] where P=(Fo^2^+2Fc^2^)/3'
_refine_ls_weighting_scheme calc
_refine_ls_wR_factor_gt 0.1801
_refine_ls_wR_factor_ref 0.2001
_reflns_Friedel_coverage 0.000
_reflns_number_gt 9672
_reflns_number_total 13163
_reflns_threshold_expression 'I > 2\s(I)'
_cod_data_source_file d3sc02285d10.cif
_cod_data_source_block szt20230105
_cod_depositor_comments 'Adding full bibliography for 1569350--1569353.cif.'
_cod_database_code 1569353
_shelx_shelxl_version_number 2014/7
_shelx_space_group_comment
;
The symmetry employed for this shelxl refinement is uniquely defined
by the following loop, which should always be used as a source of
symmetry information in preference to the above space-group names.
They are only intended as comments.
;
_shelx_estimated_absorpt_t_max 0.942
_shelx_estimated_absorpt_t_min 0.914
_olex2_refinement_description
;
1. Shared sites
{C5, C5A}
{C89, C89A}
2. Restrained distances
 C93-C94 = C94-C95 = C95-C96 = C96-C97 = C97-C98 = C98-C93
 1.395 with sigma of 0.01
 C93B-C94B = C94B-C95B = C95B-C96B = C96B-C97B = C97B-C98B = C98B-C93B
 1.395 with sigma of 0.01
 C93-C95 \\sim C94-C96 \\sim C95-C97 \\sim C96-C98 \\sim C97-C93
 with sigma of 0.01
3. Restrained planarity
 C93B, C94B, C95B, C96B, C97B, C98B, C99B
 with sigma of 0.001
 C00B, C01B, C02B, C03B, C04B, C05B, C06B
 with sigma of 0.001
4. Rigid bond restraints
 C1, C2, C3, C5, C6, C7, C8, C9, C1A, C2A, C3A, C5A, C6A, C7A, C8A, C9A
 with sigma for 1-2 distances of 0.005 and sigma for 1-3 distances of 0.005
 C56, C57, C58, C59, C60, C56A, C57A, C58A, C59A, C60A
 with sigma for 1-2 distances of 0.005 and sigma for 1-3 distances of 0.005
 C85, C86, C87, C88, C89, C90, C91, C92, C85A, C86A, C87A, C88A, C89A, C90A,
 C91A, C92A
 with sigma for 1-2 distances of 0.005 and sigma for 1-3 distances of 0.005
 C93, C94, C95, C96, C97, C98, C99, C93A, C94A, C95A, C96A, C97A, C98A, C99A,
 C93B, C94B, C95B, C96B, C97B, C98B, C99B
 with sigma for 1-2 distances of 0.005 and sigma for 1-3 distances of 0.005
 C100, C101, C102, C103, C104, C105, C106, C00A, C01A, C02A, C03A, C04A, C05A,
 C06A, C00B, C01B, C02B, C03B, C04B, C05B, C06B
 with sigma for 1-2 distances of 0.005 and sigma for 1-3 distances of 0.005
5. Uiso/Uaniso restraints and constraints
C1 \\sim C2 \\sim C3 \\sim C5 \\sim C6 \\sim C7 \\sim C8 \\sim C9 \\sim C1A
\\sim C2A \\sim C3A \\sim C5A \\sim C6A \\sim C7A \\sim C8A \\sim C9A: within
2A with sigma of 0.002 and sigma for terminal atoms of 0.003 within 2A
C56 \\sim C57 \\sim C58 \\sim C59 \\sim C60 \\sim C56A \\sim C57A \\sim C58A
\\sim C59A \\sim C60A: within 2A with sigma of 0.002 and sigma for terminal
atoms of 0.003 within 2A
C85 \\sim C86 \\sim C87 \\sim C88 \\sim C89 \\sim C90 \\sim C91 \\sim C92 \\sim
C85A \\sim C86A \\sim C87A \\sim C88A \\sim C89A \\sim C90A \\sim C91A \\sim
C92A: within 2A with sigma of 0.002 and sigma for terminal atoms of 0.003
within 2A
C93 \\sim C94 \\sim C95 \\sim C96 \\sim C97 \\sim C98 \\sim C99 \\sim C93A
\\sim C94A \\sim C95A \\sim C96A \\sim C97A \\sim C98A \\sim C99A \\sim C93B
\\sim C94B \\sim C95B \\sim C96B \\sim C97B \\sim C98B \\sim C99B: within 2A
with sigma of 0.002 and sigma for terminal atoms of 0.003 within 2A
C100 \\sim C101 \\sim C102 \\sim C103 \\sim C104 \\sim C105 \\sim C106 \\sim
C00A \\sim C01A \\sim C02A \\sim C03A \\sim C04A \\sim C05A \\sim C06A \\sim
C00B \\sim C01B \\sim C02B \\sim C03B \\sim C04B \\sim C05B \\sim C06B: within
2A with sigma of 0.002 and sigma for terminal atoms of 0.003 within 2A
Uanis(C5) = Uanis(C5A)
Uanis(C89) = Uanis(C89A)
6. Same fragment restrains
{C1A, C2A, C3A, C5A, C6A, C7A, C8A, C9A} sigma for 1-2: 0.02, 1-3: 0.04
as in
{C1, C2, C3, C5, C6, C7, C8, C9}
{C56A, C57A, C58A, C59A, C60A} sigma for 1-2: 0.02, 1-3: 0.04
as in
{C56, C57, C58, C59, C60}
{C85A, C86A, C87A, C88A, C89A, C90A, C91A, C92A} sigma for 1-2: 0.02, 1-3: 0.04
as in
{C85, C86, C87, C88, C89, C90, C91, C92}
{C93A, C94A, C95A, C96A, C97A, C98A, C99A} sigma for 1-2: 0.02, 1-3: 0.04
{C93B, C94B, C95B, C96B, C97B, C98B, C99B} sigma for 1-2: 0.02, 1-3: 0.04
as in
{C93, C94, C95, C96, C97, C98, C99}
{C00A, C01A, C02A, C03A, C04A, C05A, C06A} sigma for 1-2: 0.02, 1-3: 0.04
{C00B, C01B, C02B, C03B, C04B, C05B, C06B} sigma for 1-2: 0.02, 1-3: 0.04
as in
{C100, C101, C102, C103, C104, C105, C106}
7. Others
 1*[Sof(C93)+Sof(C94)+Sof(H63)+Sof(C95)+Sof(H64)+Sof(C96)+Sof(H65)+Sof(C97)+
 Sof(H66)+Sof(C98)+Sof(H67)+Sof(C99)+Sof(H68)+Sof(H69)+Sof(H70)]+1*[Sof(C93A)+
 Sof(C94A)+Sof(H71)+Sof(C95A)+Sof(H72)+Sof(C96A)+Sof(H73)+Sof(C97A)+Sof(H74)+
 Sof(C98A)+Sof(H75)+Sof(C99A)+Sof(H76)+Sof(H77)+Sof(H78)]+1*[Sof(C93B)+
 Sof(C94B)+Sof(H94B)+Sof(C95B)+Sof(H95B)+Sof(C96B)+Sof(H96B)+Sof(C97B)+
 Sof(H97B)+Sof(C98B)+Sof(H98B)+Sof(C99B)+Sof(H99A)+Sof(H99B)+Sof(H99C)]=1 with
 esd of 0.001
 1*[Sof(C100)+Sof(C101)+Sof(H79)+Sof(C102)+Sof(H80)+Sof(C103)+Sof(H81)+
 Sof(C104)+Sof(H82)+Sof(C105)+Sof(H83)+Sof(C106)+Sof(H84)+Sof(H85)+Sof(H86)]+1*
 [Sof(C00A)+Sof(C01A)+Sof(H87)+Sof(C02A)+Sof(H88)+Sof(C03A)+Sof(H89)+Sof(C04A)+
 Sof(H90)+Sof(C05A)+Sof(H91)+Sof(C06A)+Sof(H92)+Sof(H93)+Sof(H94)]+1*[Sof(C00B)+
 Sof(C01B)+Sof(H95)+Sof(C02B)+Sof(H96)+Sof(C03B)+Sof(H97)+Sof(C04B)+Sof(H98)+
 Sof(C05B)+Sof(H99)+Sof(C06B)+Sof(H100)+Sof(H101)+Sof(H102)]=1 with esd of 0.001
 Sof(C1A)=Sof(C2A)=Sof(HK)=Sof(C3A)=Sof(C5A)=Sof(C6A)=Sof(HL)=Sof(C7A)=Sof(HM)=
 Sof(HN)=Sof(HO)=Sof(C8A)=Sof(HP)=Sof(HQ)=Sof(HR)=Sof(C9A)=Sof(HS)=Sof(HT)=
 Sof(HU)=1-FVAR(1)
 Sof(C1)=Sof(C2)=Sof(H)=Sof(C3)=Sof(C5)=Sof(C6)=Sof(HA)=Sof(C7)=Sof(HB)=
 Sof(HC)=Sof(HD)=Sof(C8)=Sof(HE)=Sof(HF)=Sof(HG)=Sof(C9)=Sof(HH)=Sof(HI)=
 Sof(HJ)=FVAR(1)
 Sof(C85A)=Sof(C86A)=Sof(H52)=Sof(C87A)=Sof(C88A)=Sof(H53)=Sof(C89A)=Sof(C90A)=
 Sof(H54)=Sof(H55)=Sof(H56)=Sof(C91A)=Sof(H57)=Sof(H58)=Sof(H59)=Sof(C92A)=
 Sof(H60)=Sof(H61)=Sof(H62)=1-FVAR(2)
 Sof(C85)=Sof(C86)=Sof(H41)=Sof(C87)=Sof(C88)=Sof(H42)=Sof(C89)=Sof(C90)=
 Sof(H43)=Sof(H44)=Sof(H45)=Sof(C91)=Sof(H46)=Sof(H47)=Sof(H48)=Sof(C92)=
 Sof(H49)=Sof(H50)=Sof(H51)=FVAR(2)
 Sof(C56A)=Sof(H24)=Sof(C57A)=Sof(H25)=Sof(C58A)=Sof(H26)=Sof(C59A)=Sof(H27)=
 Sof(C60A)=Sof(H28)=1-FVAR(3)
 Sof(C56)=Sof(H19)=Sof(C57)=Sof(H20)=Sof(C58)=Sof(H21)=Sof(C59)=Sof(H22)=
 Sof(C60)=Sof(H23)=FVAR(3)
 Sof(C93)=Sof(C94)=Sof(H63)=Sof(C95)=Sof(H64)=Sof(C96)=Sof(H65)=Sof(C97)=
 Sof(H66)=Sof(C98)=Sof(H67)=Sof(C99)=Sof(H68)=Sof(H69)=Sof(H70)=FVAR(4)
 Sof(C93A)=Sof(C94A)=Sof(H71)=Sof(C95A)=Sof(H72)=Sof(C96A)=Sof(H73)=Sof(C97A)=
 Sof(H74)=Sof(C98A)=Sof(H75)=Sof(C99A)=Sof(H76)=Sof(H77)=Sof(H78)=FVAR(5)
 Sof(C93B)=Sof(C94B)=Sof(H94B)=Sof(C95B)=Sof(H95B)=Sof(C96B)=Sof(H96B)=
 Sof(C97B)=Sof(H97B)=Sof(C98B)=Sof(H98B)=Sof(C99B)=Sof(H99A)=Sof(H99B)=
 Sof(H99C)=FVAR(6)
 Sof(C100)=Sof(C101)=Sof(H79)=Sof(C102)=Sof(H80)=Sof(C103)=Sof(H81)=Sof(C104)=
 Sof(H82)=Sof(C105)=Sof(H83)=Sof(C106)=Sof(H84)=Sof(H85)=Sof(H86)=FVAR(7)
 Sof(C00A)=Sof(C01A)=Sof(H87)=Sof(C02A)=Sof(H88)=Sof(C03A)=Sof(H89)=Sof(C04A)=
 Sof(H90)=Sof(C05A)=Sof(H91)=Sof(C06A)=Sof(H92)=Sof(H93)=Sof(H94)=FVAR(8)
 Sof(C00B)=Sof(C01B)=Sof(H95)=Sof(C02B)=Sof(H96)=Sof(C03B)=Sof(H97)=Sof(C04B)=
 Sof(H98)=Sof(C05B)=Sof(H99)=Sof(C06B)=Sof(H100)=Sof(H101)=Sof(H102)=FVAR(9)
8.a Me refined with riding coordinates:
 C06B(H100,H101,H102)
8.b Aromatic/amide H refined with riding coordinates:
 C2(H), C6(HA), C2A(HK), C6A(HL), C12(HV), C13(HW), C14(HX), C15(HY), C20(HZ),
 C21(H1), C22(H2), C26(H3), C27(H4), C28(H5), C29(H6), C30(H7), C35(H8),
 C36(H9), C37(H10), C38(H11), C39(H12), C41(H13), C42(H14), C43(H15), C48(H16),
 C49(H17), C50(H18), C56(H19), C57(H20), C58(H21), C59(H22), C60(H23),
 C56A(H24), C57A(H25), C58A(H26), C59A(H27), C60A(H28), C65(H29), C66(H30),
 C67(H31), C68(H32), C69(H33), C71(H34), C72(H35), C73(H36), C77(H37), C78(H38),
  C79(H39), C80(H40), C86(H41), C88(H42), C86A(H52), C88A(H53), C94(H63),
 C95(H64), C96(H65), C97(H66), C98(H67), C94A(H71), C95A(H72), C96A(H73),
 C97A(H74), C98A(H75), C94B(H94B), C95B(H95B), C96B(H96B), C97B(H97B),
 C98B(H98B), C101(H79), C102(H80), C103(H81), C104(H82), C105(H83), C01A(H87),
 C02A(H88), C03A(H89), C04A(H90), C05A(H91), C01B(H95), C02B(H96), C03B(H97),
 C04B(H98), C05B(H99)
8.c Fitted hexagon refined as free rotating group:
 C55(C56,C57,C58,C59,C60)
8.d Idealised Me refined as rotating group:
 C7(HB,HC,HD), C8(HE,HF,HG), C9(HH,HI,HJ), C7A(HM,HN,HO), C8A(HP,HQ,HR),
 C9A(HS,HT,HU), C90(H43,H44,H45), C91(H46,H47,H48), C92(H49,H50,H51), C90A(H54,
 H55,H56), C91A(H57,H58,H59), C92A(H60,H61,H62), C99(H68,H69,H70), C99A(H76,H77,
 H78), C99B(H99A,H99B,H99C), C106(H84,H85,H86), C06A(H92,H93,H94)
;
_olex2_submission_special_instructions 'No special instructions were received'

loop_
_space_group_symop_operation_xyz
'x, y, z'
'-x, -y, -z'

loop_
_atom_site_label
_atom_site_type_symbol
_atom_site_fract_x
_atom_site_fract_y
_atom_site_fract_z
_atom_site_U_iso_or_equiv
_atom_site_adp_type
_atom_site_occupancy
_atom_site_site_symmetry_order
_atom_site_calc_flag
_atom_site_refinement_flags_posn
_atom_site_refinement_flags_adp
_atom_site_refinement_flags_occupancy
_atom_site_disorder_assembly
_atom_site_disorder_group
C4 C -0.1940(2) -0.02088(18) 0.84808(17) 0.0321(7) Uani 1 1 d . . . . .
C1 C -0.3654(6) -0.1060(5) 0.9518(5) 0.0485(8) Uani 0.505(7) 1 d D U P A 1
C2 C -0.2629(6) -0.1411(5) 0.9375(5) 0.0479(8) Uani 0.505(7) 1 d D U P A 1
H H -0.2497 -0.1950 0.9657 0.057 Uiso 0.505(7) 1 calc R U P A 1
C3 C -0.1771(9) -0.1010(8) 0.8832(13) 0.0459(9) Uani 0.505(7) 1 d D U P A 1
C5 C -0.3000(3) 0.0115(2) 0.8608(2) 0.0436(6) Uani 0.505(7) 1 d D U P A 1
C6 C -0.3842(7) -0.0271(5) 0.9132(5) 0.0457(8) Uani 0.505(7) 1 d D U P A 1
HA H -0.4533 -0.0006 0.9227 0.055 Uiso 0.505(7) 1 calc R U P A 1
C7 C -0.4533(6) -0.1528(5) 1.0126(5) 0.0560(12) Uani 0.505(7) 1 d D U P A 1
HB H -0.4920 -0.1207 1.0468 0.084 Uiso 0.505(7) 1 calc R U P A 1
HC H -0.4206 -0.2012 1.0449 0.084 Uiso 0.505(7) 1 calc R U P A 1
HD H -0.5041 -0.1669 0.9854 0.084 Uiso 0.505(7) 1 calc R U P A 1
C8 C -0.0681(8) -0.1418(8) 0.8692(8) 0.0458(12) Uani 0.505(7) 1 d D U P A 1
HE H -0.0714 -0.1982 0.8978 0.069 Uiso 0.505(7) 1 calc R U P A 1
HF H -0.0166 -0.1185 0.8882 0.069 Uiso 0.505(7) 1 calc R U P A 1
HG H -0.0445 -0.1357 0.8124 0.069 Uiso 0.505(7) 1 calc R U P A 1
C9 C -0.3190(11) 0.1019(6) 0.8235(11) 0.0443(12) Uani 0.505(7) 1 d D U P A 1
HH H -0.3953 0.1181 0.8387 0.066 Uiso 0.505(7) 1 calc R U P A 1
HI H -0.2999 0.1143 0.7657 0.066 Uiso 0.505(7) 1 calc R U P A 1
HJ H -0.2739 0.1304 0.8426 0.066 Uiso 0.505(7) 1 calc R U P A 1
C1A C -0.3546(6) -0.1269(5) 0.9289(5) 0.0490(8) Uani 0.495(7) 1 d D U P A 2
C2A C -0.2478(7) -0.1546(5) 0.9173(5) 0.0481(8) Uani 0.495(7) 1 d D U P A 2
HK H -0.2294 -0.2097 0.9361 0.058 Uiso 0.495(7) 1 calc R U P A 2
C3A C -0.1652(9) -0.1023(9) 0.8779(13) 0.0458(9) Uani 0.495(7) 1 d D U P A 2
C5A C -0.3000(3) 0.0115(2) 0.8608(2) 0.0436(6) Uani 0.495(7) 1 d D U P A 2
C6A C -0.3782(7) -0.0466(4) 0.9010(5) 0.0460(8) Uani 0.495(7) 1 d D U P A 2
HL H -0.4521 -0.0281 0.9088 0.055 Uiso 0.495(7) 1 calc R U P A 2
C7A C -0.4435(6) -0.1835(5) 0.9757(5) 0.0560(12) Uani 0.495(7) 1 d D U P A 2
HM H -0.5101 -0.1528 0.9905 0.084 Uiso 0.495(7) 1 calc R U P A 2
HN H -0.4202 -0.2188 1.0236 0.084 Uiso 0.495(7) 1 calc R U P A 2
HO H -0.4570 -0.2151 0.9427 0.084 Uiso 0.495(7) 1 calc R U P A 2
C8A C -0.0482(8) -0.1344(8) 0.8610(9) 0.0459(12) Uani 0.495(7) 1 d D U P A 2
HP H -0.0354 -0.1822 0.9037 0.069 Uiso 0.495(7) 1 calc R U P A 2
HQ H 0.0004 -0.0943 0.8580 0.069 Uiso 0.495(7) 1 calc R U P A 2
HR H -0.0343 -0.1476 0.8106 0.069 Uiso 0.495(7) 1 calc R U P A 2
C9A C -0.3331(11) 0.0950(6) 0.8281(11) 0.0446(12) Uani 0.495(7) 1 d D U P A 2
HS H -0.4117 0.1009 0.8314 0.067 Uiso 0.495(7) 1 calc R U P A 2
HT H -0.2975 0.1134 0.7726 0.067 Uiso 0.495(7) 1 calc R U P A 2
HU H -0.3123 0.1265 0.8585 0.067 Uiso 0.495(7) 1 calc R U P A 2
C10 C -0.1033(2) 0.02887(16) 0.79939(17) 0.0266(6) Uani 1 1 d . . . . .
C11 C -0.0438(2) 0.06499(17) 0.83534(17) 0.0289(6) Uani 1 1 d . . . . .
C12 C -0.0772(3) 0.06550(19) 0.91635(18) 0.0361(7) Uani 1 1 d . . . . .
HV H -0.1372 0.0367 0.9480 0.043 Uiso 1 1 calc R U . . .
C13 C -0.0250(3) 0.1062(2) 0.94854(19) 0.0421(8) Uani 1 1 d . . . . .
HW H -0.0486 0.1057 1.0024 0.051 Uiso 1 1 calc R U . . .
C14 C 0.0646(3) 0.1495(2) 0.90287(19) 0.0401(8) Uani 1 1 d . . . . .
HX H 0.0985 0.1801 0.9252 0.048 Uiso 1 1 calc R U . . .
C15 C 0.1022(2) 0.14745(18) 0.82681(18) 0.0324(7) Uani 1 1 d . . . . .
HY H 0.1635 0.1758 0.7971 0.039 Uiso 1 1 calc R U . . .
C16 C 0.0519(2) 0.10387(16) 0.79091(17) 0.0276(6) Uani 1 1 d . . . . .
C17 C 0.0885(2) 0.10160(15) 0.71133(16) 0.0257(6) Uani 1 1 d . . . . .
C18 C 0.0180(2) 0.07894(15) 0.67238(16) 0.0246(6) Uani 1 1 d . . . . .
C19 C 0.0396(2) 0.09615(15) 0.58712(17) 0.0257(6) Uani 1 1 d . . . . .
C20 C -0.0278(2) 0.06802(16) 0.55179(18) 0.0296(6) Uani 1 1 d . . . . .
HZ H -0.0142 0.0788 0.4958 0.035 Uiso 1 1 calc R U . . .
C21 C -0.1160(2) 0.02398(18) 0.59650(18) 0.0332(7) Uani 1 1 d . . . . .
H1 H -0.1589 0.0036 0.5705 0.040 Uiso 1 1 calc R U . . .
C22 C -0.1411(2) 0.00998(17) 0.67687(18) 0.0306(7) Uani 1 1 d . . . . .
H2 H -0.2018 -0.0192 0.7061 0.037 Uiso 1 1 calc R U . . .
C23 C -0.0766(2) 0.03895(15) 0.71714(17) 0.0264(6) Uani 1 1 d . . . . .
C24 C 0.1280(2) 0.14640(15) 0.54176(17) 0.0261(6) Uani 1 1 d . . . . .
C25 C 0.1451(3) 0.16929(17) 0.45340(17) 0.0314(7) Uani 1 1 d . . . . .
C26 C 0.2435(3) 0.14772(19) 0.41035(19) 0.0390(8) Uani 1 1 d . . . . .
H3 H 0.2993 0.1197 0.4377 0.047 Uiso 1 1 calc R U . . .
C27 C 0.2609(4) 0.1665(2) 0.3284(2) 0.0549(11) Uani 1 1 d . . . . .
H4 H 0.3282 0.1516 0.3001 0.066 Uiso 1 1 calc R U . . .
C28 C 0.1807(4) 0.2066(3) 0.2885(2) 0.0692(14) Uani 1 1 d . . . . .
H5 H 0.1925 0.2192 0.2323 0.083 Uiso 1 1 calc R U . . .
C29 C 0.0829(4) 0.2289(3) 0.3293(2) 0.0642(12) Uani 1 1 d . . . . .
H6 H 0.0278 0.2569 0.3011 0.077 Uiso 1 1 calc R U . . .
C30 C 0.0647(3) 0.2103(2) 0.4118(2) 0.0457(8) Uani 1 1 d . . . . .
H7 H -0.0028 0.2256 0.4397 0.055 Uiso 1 1 calc R U . . .
C31 C 0.1986(2) 0.16514(15) 0.58095(16) 0.0246(6) Uani 1 1 d . . . . .
C32 C 0.1954(2) 0.12482(15) 0.66525(16) 0.0249(6) Uani 1 1 d . . . . .
C33 C 0.2910(2) 0.10385(16) 0.69279(17) 0.0276(6) Uani 1 1 d . . . . .
C34 C 0.2949(2) 0.04405(19) 0.77140(18) 0.0359(7) Uani 1 1 d . . . . .
C35 C 0.2618(3) -0.03153(19) 0.7845(2) 0.0439(8) Uani 1 1 d . . . . .
H8 H 0.2391 -0.0443 0.7429 0.053 Uiso 1 1 calc R U . . .
C36 C 0.2611(3) -0.0884(2) 0.8563(2) 0.0583(11) Uani 1 1 d . . . . .
H9 H 0.2387 -0.1398 0.8638 0.070 Uiso 1 1 calc R U . . .
C37 C 0.2928(3) -0.0702(3) 0.9167(3) 0.0672(13) Uani 1 1 d . . . . .
H10 H 0.2912 -0.1090 0.9665 0.081 Uiso 1 1 calc R U . . .
C38 C 0.3268(3) 0.0033(3) 0.9061(2) 0.0628(12) Uani 1 1 d . . . . .
H11 H 0.3483 0.0153 0.9486 0.075 Uiso 1 1 calc R U . . .
C39 C 0.3299(3) 0.0615(3) 0.8322(2) 0.0494(9) Uani 1 1 d . . . . .
H12 H 0.3556 0.1119 0.8241 0.059 Uiso 1 1 calc R U . . .
C40 C 0.3928(2) 0.13162(16) 0.64139(16) 0.0266(6) Uani 1 1 d . . . . .
C41 C 0.4929(2) 0.10558(17) 0.66225(18) 0.0319(7) Uani 1 1 d . . . . .
H13 H 0.4975 0.0646 0.7099 0.038 Uiso 1 1 calc R U . . .
C42 C 0.5876(2) 0.13864(17) 0.61427(18) 0.0334(7) Uani 1 1 d . . . . .
H14 H 0.6554 0.1192 0.6295 0.040 Uiso 1 1 calc R U . . .
C43 C 0.5840(2) 0.19837(16) 0.54591(18) 0.0306(7) Uani 1 1 d . . . . .
H15 H 0.6490 0.2211 0.5154 0.037 Uiso 1 1 calc R U . . .
C44 C 0.4846(2) 0.22709(15) 0.51967(16) 0.0254(6) Uani 1 1 d . . . . .
C45 C 0.4761(2) 0.29063(15) 0.45028(17) 0.0257(6) Uani 1 1 d . . . . .
C46 C 0.3729(2) 0.32823(16) 0.44057(17) 0.0277(6) Uani 1 1 d . . . . .
C47 C 0.3634(2) 0.40562(16) 0.38606(18) 0.0321(7) Uani 1 1 d . . . . .
C48 C 0.2616(3) 0.43895(18) 0.3763(2) 0.0398(8) Uani 1 1 d . . . . .
H16 H 0.2542 0.4891 0.3387 0.048 Uiso 1 1 calc R U . . .
C49 C 0.1680(3) 0.40057(18) 0.4205(2) 0.0393(8) Uani 1 1 d . . . . .
H17 H 0.0988 0.4255 0.4129 0.047 Uiso 1 1 calc R U . . .
C50 C 0.1755(2) 0.32825(16) 0.47400(18) 0.0322(7) Uani 1 1 d . . . . .
H18 H 0.1116 0.3035 0.5039 0.039 Uiso 1 1 calc R U . . .
C51 C 0.2776(2) 0.28962(15) 0.48552(17) 0.0270(6) Uani 1 1 d . . . . .
C52 C 0.2884(2) 0.21584(15) 0.54270(16) 0.0251(6) Uani 1 1 d . . . . .
C53 C 0.3879(2) 0.19201(15) 0.56778(17) 0.0251(6) Uani 1 1 d . . . . .
C54 C 0.4609(2) 0.44751(16) 0.34670(18) 0.0324(7) Uani 1 1 d . . . . .
C55 C 0.4477(3) 0.53023(16) 0.29289(19) 0.0405(8) Uani 1 1 d G . . . .
C56 C 0.4876(5) 0.5386(4) 0.2130(2) 0.0506(11) Uani 0.52(2) 1 d DG U P B 1
H19 H 0.5259 0.4951 0.1966 0.061 Uiso 0.52(2) 1 calc R U P B 1
C57 C 0.4715(7) 0.6105(6) 0.1571(3) 0.0520(10) Uani 0.52(2) 1 d DG U P B 1
H20 H 0.4988 0.6162 0.1025 0.062 Uiso 0.52(2) 1 calc R U P B 1
C58 C 0.4155(7) 0.6741(4) 0.1812(5) 0.0526(10) Uani 0.52(2) 1 d DG U P B 1
H21 H 0.4045 0.7232 0.1430 0.063 Uiso 0.52(2) 1 calc R U P B 1
C59 C 0.3756(7) 0.6657(2) 0.2611(6) 0.0522(10) Uani 0.52(2) 1 d DG U P B 1
H22 H 0.3374 0.7092 0.2775 0.063 Uiso 0.52(2) 1 calc R U P B 1
C60 C 0.3917(5) 0.5938(3) 0.3169(4) 0.0509(10) Uani 0.52(2) 1 d DG U P B 1
H23 H 0.3645 0.5881 0.3715 0.061 Uiso 0.52(2) 1 calc R U P B 1
C56A C 0.4893(9) 0.5513(6) 0.2124(5) 0.0507(10) Uani 0.48(2) 1 d D U P B 2
H24 H 0.5246 0.5116 0.1887 0.061 Uiso 0.48(2) 1 calc R U P B 2
C57A C 0.4810(9) 0.6290(7) 0.1654(6) 0.0520(10) Uani 0.48(2) 1 d D U P B 2
H25 H 0.5090 0.6421 0.1102 0.062 Uiso 0.48(2) 1 calc R U P B 2
C58A C 0.4312(9) 0.6871(5) 0.2003(8) 0.0525(10) Uani 0.48(2) 1 d D U P B 2
H26 H 0.4251 0.7405 0.1688 0.063 Uiso 0.48(2) 1 calc R U P B 2
C59A C 0.3901(9) 0.6679(4) 0.2809(8) 0.0522(10) Uani 0.48(2) 1 d D U P B 2
H27 H 0.3576 0.7082 0.3046 0.063 Uiso 0.48(2) 1 calc R U P B 2
C60A C 0.3963(8) 0.5895(5) 0.3270(6) 0.0507(10) Uani 0.48(2) 1 d D U P B 2
H28 H 0.3656 0.5762 0.3818 0.061 Uiso 0.48(2) 1 calc R U P B 2
C61 C 0.5601(2) 0.40835(15) 0.35219(17) 0.0289(6) Uani 1 1 d . . . . .
C62 C 0.5674(2) 0.32236(15) 0.38781(17) 0.0267(6) Uani 1 1 d . . . . .
C63 C 0.6483(2) 0.27780(16) 0.35349(17) 0.0282(6) Uani 1 1 d . . . . .
C64 C 0.6495(2) 0.18933(16) 0.37602(17) 0.0297(7) Uani 1 1 d . . . . .
C65 C 0.5586(3) 0.15318(16) 0.37479(18) 0.0316(7) Uani 1 1 d . . . . .
H29 H 0.4973 0.1848 0.3576 0.038 Uiso 1 1 calc R U . . .
C66 C 0.5571(3) 0.07125(17) 0.39850(19) 0.0372(8) Uani 1 1 d . . . . .
H30 H 0.4946 0.0470 0.3980 0.045 Uiso 1 1 calc R U . . .
C67 C 0.6460(3) 0.02501(17) 0.42273(19) 0.0394(8) Uani 1 1 d . . . . .
H31 H 0.6441 -0.0310 0.4400 0.047 Uiso 1 1 calc R U . . .
C68 C 0.7379(3) 0.05997(18) 0.42202(19) 0.0389(8) Uani 1 1 d . . . . .
H32 H 0.8000 0.0280 0.4372 0.047 Uiso 1 1 calc R U . . .
C69 C 0.7394(3) 0.14187(17) 0.39905(19) 0.0345(7) Uani 1 1 d . . . . .
H33 H 0.8025 0.1657 0.3991 0.041 Uiso 1 1 calc R U . . .
C70 C 0.7315(2) 0.31716(16) 0.28859(17) 0.0297(6) Uani 1 1 d . . . . .
C71 C 0.8039(3) 0.27806(18) 0.24163(19) 0.0367(7) Uani 1 1 d . . . . .
H34 H 0.7976 0.2233 0.2492 0.044 Uiso 1 1 calc R U . . .
C72 C 0.8865(3) 0.31738(19) 0.1830(2) 0.0445(8) Uani 1 1 d . . . . .
H35 H 0.9323 0.2894 0.1499 0.053 Uiso 1 1 calc R U . . .
C73 C 0.9025(3) 0.39440(18) 0.17265(19) 0.0390(8) Uani 1 1 d . . . . .
H36 H 0.9604 0.4191 0.1337 0.047 Uiso 1 1 calc R U . . .
C74 C 0.8327(2) 0.43836(17) 0.21993(17) 0.0301(6) Uani 1 1 d . . . . .
C75 C 0.8490(2) 0.51700(17) 0.21382(17) 0.0317(7) Uani 1 1 d . . . . .
C76 C 0.7799(3) 0.55646(17) 0.26420(18) 0.0351(7) Uani 1 1 d . . . . .
C77 C 0.8010(3) 0.6327(2) 0.2670(2) 0.0489(9) Uani 1 1 d . . . . .
H37 H 0.8608 0.6590 0.2318 0.059 Uiso 1 1 calc R U . . .
C78 C 0.7375(4) 0.6682(2) 0.3190(2) 0.0607(12) Uani 1 1 d . . . . .
H38 H 0.7531 0.7190 0.3195 0.073 Uiso 1 1 calc R U . . .
C79 C 0.6485(3) 0.6304(2) 0.3722(2) 0.0538(11) Uani 1 1 d . . . . .
H39 H 0.6058 0.6550 0.4096 0.065 Uiso 1 1 calc R U . . .
C80 C 0.6236(3) 0.55861(18) 0.37008(19) 0.0422(8) Uani 1 1 d . . . . .
H40 H 0.5628 0.5340 0.4057 0.051 Uiso 1 1 calc R U . . .
C81 C 0.6865(3) 0.52018(16) 0.31578(18) 0.0326(7) Uani 1 1 d . . . . .
C82 C 0.6634(2) 0.44457(16) 0.31388(17) 0.0291(6) Uani 1 1 d . . . . .
C83 C 0.7419(2) 0.40054(16) 0.27437(17) 0.0284(6) Uani 1 1 d . . . . .
C84 C 0.9422(3) 0.55908(18) 0.15786(18) 0.0356(7) Uani 1 1 d . . . . .
C85 C 1.0370(8) 0.5585(6) 0.1828(5) 0.0616(11) Uani 0.527(7) 1 d D U P C 1
C86 C 1.1185(8) 0.6064(5) 0.1342(5) 0.0628(10) Uani 0.527(7) 1 d D U P C 1
H41 H 1.1811 0.6107 0.1535 0.075 Uiso 0.527(7) 1 calc R U P C 1
C87 C 1.1066(10) 0.6485(10) 0.0557(8) 0.0641(9) Uani 0.527(7) 1 d D U P C 1
C88 C 1.0088(8) 0.6523(8) 0.0337(7) 0.0637(9) Uani 0.527(7) 1 d D U P C 1
H42 H 0.9979 0.6827 -0.0177 0.076 Uiso 0.527(7) 1 calc R U P C 1
C89 C 0.9280(3) 0.6123(3) 0.0861(2) 0.0626(7) Uani 0.527(7) 1 d D U P C 1
C90 C 1.0529(7) 0.5075(6) 0.2650(5) 0.0616(14) Uani 0.527(7) 1 d D U P C 1
H43 H 1.1286 0.5069 0.2699 0.092 Uiso 0.527(7) 1 calc R U P C 1
H44 H 1.0341 0.4534 0.2729 0.092 Uiso 0.527(7) 1 calc R U P C 1
H45 H 1.0062 0.5296 0.3052 0.092 Uiso 0.527(7) 1 calc R U P C 1
C91 C 1.1973(8) 0.6962(6) -0.0038(6) 0.0672(14) Uani 0.527(7) 1 d D U P C 1
H46 H 1.2243 0.6714 -0.0466 0.101 Uiso 0.527(7) 1 calc R U P C 1
H47 H 1.2565 0.6970 0.0233 0.101 Uiso 0.527(7) 1 calc R U P C 1
H48 H 1.1691 0.7505 -0.0259 0.101 Uiso 0.527(7) 1 calc R U P C 1
C92 C 0.8231(7) 0.6067(6) 0.0547(5) 0.0662(13) Uani 0.527(7) 1 d D U P C 1
H49 H 0.8236 0.6451 0.0026 0.099 Uiso 0.527(7) 1 calc R U P C 1
H50 H 0.7591 0.6183 0.0918 0.099 Uiso 0.527(7) 1 calc R U P C 1
H51 H 0.8213 0.5532 0.0504 0.099 Uiso 0.527(7) 1 calc R U P C 1
C85A C 1.0512(9) 0.5393(6) 0.1735(6) 0.0624(11) Uani 0.473(7) 1 d D U P C 2
C86A C 1.1356(9) 0.5816(6) 0.1243(6) 0.0637(10) Uani 0.473(7) 1 d D U P C 2
H52 H 1.2077 0.5639 0.1313 0.076 Uiso 0.473(7) 1 calc R U P C 2
C87A C 1.1170(11) 0.6490(12) 0.0652(9) 0.0642(9) Uani 0.473(7) 1 d D U P C 2
C88A C 1.0176(9) 0.6607(8) 0.0445(7) 0.0635(9) Uani 0.473(7) 1 d D U P C 2
H53 H 1.0065 0.7037 -0.0003 0.076 Uiso 0.473(7) 1 calc R U P C 2
C89A C 0.9280(3) 0.6123(3) 0.0861(2) 0.0626(7) Uani 0.473(7) 1 d D U P C 2
C90A C 1.0756(8) 0.4669(6) 0.2415(6) 0.0635(14) Uani 0.473(7) 1 d D U P C 2
H54 H 1.1474 0.4698 0.2523 0.095 Uiso 0.473(7) 1 calc R U P C 2
H55 H 1.0738 0.4184 0.2265 0.095 Uiso 0.473(7) 1 calc R U P C 2
H56 H 1.0211 0.4663 0.2891 0.095 Uiso 0.473(7) 1 calc R U P C 2
C91A C 1.2091(9) 0.7069(7) 0.0245(7) 0.0683(14) Uani 0.473(7) 1 d D U P C 2
H57 H 1.1826 0.7523 -0.0152 0.103 Uiso 0.473(7) 1 calc R U P C 2
H58 H 1.2709 0.6792 -0.0012 0.103 Uiso 0.473(7) 1 calc R U P C 2
H59 H 1.2316 0.7256 0.0645 0.103 Uiso 0.473(7) 1 calc R U P C 2
C92A C 0.8155(7) 0.6436(6) 0.0722(6) 0.0632(13) Uani 0.473(7) 1 d D U P C 2
H60 H 0.8185 0.6741 0.0166 0.095 Uiso 0.473(7) 1 calc R U P C 2
H61 H 0.7852 0.6778 0.1063 0.095 Uiso 0.473(7) 1 calc R U P C 2
H62 H 0.7697 0.5991 0.0847 0.095 Uiso 0.473(7) 1 calc R U P C 2
C93 C 0.1109(6) 0.6808(4) 0.3911(4) 0.0598(8) Uani 0.526(4) 1 d D U P D 1
C94 C 0.0940(13) 0.6025(5) 0.4249(6) 0.0597(8) Uani 0.526(4) 1 d D U P D 1
H63 H 0.0645 0.5742 0.3977 0.072 Uiso 0.526(4) 1 calc R U P D 1
C95 C 0.1199(6) 0.5637(4) 0.4993(4) 0.0603(9) Uani 0.526(4) 1 d D U P D 1
H64 H 0.1116 0.5085 0.5209 0.072 Uiso 0.526(4) 1 calc R U P D 1
C96 C 0.1564(6) 0.6033(4) 0.5411(4) 0.0605(9) Uani 0.526(4) 1 d D U P D 1
H65 H 0.1746 0.5762 0.5914 0.073 Uiso 0.526(4) 1 calc R U P D 1
C97 C 0.1673(6) 0.6866(4) 0.5089(4) 0.0603(9) Uani 0.526(4) 1 d D U P D 1
H66 H 0.1867 0.7165 0.5391 0.072 Uiso 0.526(4) 1 calc R U P D 1
C98 C 0.1491(8) 0.7223(4) 0.4337(4) 0.0601(9) Uani 0.526(4) 1 d D U P D 1
H67 H 0.1628 0.7765 0.4099 0.072 Uiso 0.526(4) 1 calc R U P D 1
C99 C 0.0881(7) 0.7189(5) 0.3113(5) 0.0624(11) Uani 0.526(4) 1 d D U P D 1
H68 H 0.1212 0.7700 0.2898 0.094 Uiso 0.526(4) 1 calc R U P D 1
H69 H 0.0098 0.7275 0.3138 0.094 Uiso 0.526(4) 1 calc R U P D 1
H70 H 0.1181 0.6848 0.2771 0.094 Uiso 0.526(4) 1 calc R U P D 1
C93A C 0.1423(10) 0.6520(7) 0.4592(7) 0.0603(8) Uani 0.310(4) 1 d D U P E 2
C94A C 0.102(2) 0.5986(9) 0.4370(11) 0.0600(8) Uani 0.310(4) 1 d D U P E 2
H71 H 0.1040 0.5449 0.4683 0.072 Uiso 0.310(4) 1 calc R U P E 2
C95A C 0.0542(10) 0.6188(7) 0.3678(8) 0.0605(9) Uani 0.310(4) 1 d D U P E 2
H72 H 0.0163 0.5805 0.3586 0.073 Uiso 0.310(4) 1 calc R U P E 2
C96A C 0.0617(11) 0.6879(8) 0.3173(9) 0.0600(9) Uani 0.310(4) 1 d D U P E 2
H73 H 0.0337 0.6994 0.2699 0.072 Uiso 0.310(4) 1 calc R U P E 2
C97A C 0.1135(10) 0.7478(8) 0.3342(9) 0.0595(9) Uani 0.310(4) 1 d D U P E 2
H74 H 0.1243 0.7980 0.2963 0.071 Uiso 0.310(4) 1 calc R U P E 2
C98A C 0.1465(14) 0.7313(8) 0.4049(8) 0.0597(9) Uani 0.310(4) 1 d D U P E 2
H75 H 0.1726 0.7721 0.4190 0.072 Uiso 0.310(4) 1 calc R U P E 2
C99A C 0.1776(11) 0.6369(10) 0.5347(8) 0.0613(10) Uani 0.310(4) 1 d D U P E 2
H76 H 0.2251 0.6779 0.5312 0.092 Uiso 0.310(4) 1 calc R U P E 2
H77 H 0.2170 0.5849 0.5472 0.092 Uiso 0.310(4) 1 calc R U P E 2
H78 H 0.1144 0.6377 0.5766 0.092 Uiso 0.310(4) 1 calc R U P E 2
C93B C 0.1461(5) 0.6019(7) 0.4896(6) 0.0602(8) Uani 0.164(4) 1 d D U P F 3
C94B C 0.0905(5) 0.5985(7) 0.4332(5) 0.0600(9) Uani 0.164(4) 1 d D U P F 3
H94B H 0.0609 0.5511 0.4353 0.072 Uiso 0.164(4) 1 calc R U P F 3
C95B C 0.0795(7) 0.6676(7) 0.3731(6) 0.0601(8) Uani 0.164(4) 1 d D U P F 3
H95B H 0.0416 0.6685 0.3325 0.072 Uiso 0.164(4) 1 calc R U P F 3
C96B C 0.1238(9) 0.7350(10) 0.3725(11) 0.0602(9) Uani 0.164(4) 1 d D U P F 3
H96B H 0.1159 0.7822 0.3310 0.072 Uiso 0.164(4) 1 calc R U P F 3
C97B C 0.1799(11) 0.7358(10) 0.4313(10) 0.0603(9) Uani 0.164(4) 1 d D U P F 3
H97B H 0.2094 0.7833 0.4291 0.072 Uiso 0.164(4) 1 calc R U P F 3
C98B C 0.1930(10) 0.6687(8) 0.4922(10) 0.0604(9) Uani 0.164(4) 1 d D U P F 3
H98B H 0.2308 0.6675 0.5329 0.072 Uiso 0.164(4) 1 calc R U P F 3
C99B C 0.1577(12) 0.5319(10) 0.5510(10) 0.0615(13) Uani 0.164(4) 1 d D U P F 3
H99A H 0.1031 0.4959 0.5544 0.092 Uiso 0.164(4) 1 calc R U P F 3
H99B H 0.1482 0.5448 0.6013 0.092 Uiso 0.164(4) 1 calc R U P F 3
H99C H 0.2300 0.5064 0.5400 0.092 Uiso 0.164(4) 1 calc R U P F 3
C100 C 0.3346(11) 0.3610(9) 0.1323(9) 0.1091(14) Uani 0.481(4) 1 d D U P G -1
C101 C 0.3905(10) 0.3112(8) 0.0920(8) 0.1094(14) Uani 0.481(4) 1 d D U P G -1
H79 H 0.3668 0.3059 0.0472 0.131 Uiso 0.481(4) 1 calc R U P G -1
C102 C 0.4829(10) 0.2675(8) 0.1160(8) 0.1093(14) Uani 0.481(4) 1 d D U P G -1
H80 H 0.5134 0.2265 0.0926 0.131 Uiso 0.481(4) 1 calc R U P G -1
C103 C 0.5315(11) 0.2805(8) 0.1709(8) 0.1086(14) Uani 0.481(4) 1 d D U P G -1
H81 H 0.5999 0.2572 0.1826 0.130 Uiso 0.481(4) 1 calc R U P G -1
C104 C 0.4662(13) 0.3330(10) 0.2077(9) 0.1084(14) Uani 0.481(4) 1 d D U P G -1
H82 H 0.4939 0.3453 0.2474 0.130 Uiso 0.481(4) 1 calc R U P G -1
C105 C 0.3695(12) 0.3685(10) 0.1943(10) 0.1088(14) Uani 0.481(4) 1 d D U P G -1
H83 H 0.3276 0.3977 0.2278 0.131 Uiso 0.481(4) 1 calc R U P G -1
C106 C 0.2300(11) 0.4033(8) 0.1179(9) 0.1139(17) Uani 0.481(4) 1 d D U P G -1
H84 H 0.2034 0.4328 0.1569 0.171 Uiso 0.481(4) 1 calc R U P G -1
H85 H 0.1777 0.3650 0.1227 0.171 Uiso 0.481(4) 1 calc R U P G -1
H86 H 0.2393 0.4402 0.0645 0.171 Uiso 0.481(4) 1 calc R U P G -1
C00A C 0.4188(13) 0.4449(9) 0.0522(9) 0.1096(14) Uani 0.392(5) 1 d D U P H -2
C01A C 0.5249(13) 0.4265(10) 0.0475(10) 0.1098(14) Uani 0.392(5) 1 d D U P H -2
H87 H 0.5719 0.4479 -0.0011 0.132 Uiso 0.392(5) 1 calc R U P H -2
C02A C 0.5690(14) 0.3777(10) 0.1102(10) 0.1093(14) Uani 0.392(5) 1 d D U P H -2
H88 H 0.6454 0.3724 0.1060 0.131 Uiso 0.392(5) 1 calc R U P H -2
C03A C 0.5062(14) 0.3366(12) 0.1785(11) 0.1089(14) Uani 0.392(5) 1 d D U P H -2
H89 H 0.5344 0.2983 0.2203 0.131 Uiso 0.392(5) 1 calc R U P H -2
C04A C 0.3968(16) 0.3570(12) 0.1799(12) 0.1089(14) Uani 0.392(5) 1 d D U P H -2
H90 H 0.3497 0.3328 0.2275 0.131 Uiso 0.392(5) 1 calc R U P H -2
C05A C 0.3476(14) 0.4088(10) 0.1200(10) 0.1095(14) Uani 0.392(5) 1 d D U P H -2
H91 H 0.2714 0.4186 0.1252 0.131 Uiso 0.392(5) 1 calc R U P H -2
C06A C 0.3781(14) 0.5044(10) -0.0157(9) 0.1125(18) Uani 0.392(5) 1 d D U P H -2
H92 H 0.3457 0.5513 0.0005 0.169 Uiso 0.392(5) 1 calc R U P H -2
H93 H 0.3236 0.4813 -0.0321 0.169 Uiso 0.392(5) 1 calc R U P H -2
H94 H 0.4383 0.5195 -0.0601 0.169 Uiso 0.392(5) 1 calc R U P H -2
C00B C 0.474(2) 0.3609(5) 0.1183(5) 0.1091(13) Uani 0.126(5) 1 d D U P I -3
C01B C 0.386(2) 0.3913(4) 0.0863(4) 0.1096(14) Uani 0.126(5) 1 d D U P I -3
H95 H 0.3195 0.3669 0.1062 0.132 Uiso 0.126(5) 1 calc R U P I -3
C02B C 0.396(3) 0.4583(5) 0.0242(5) 0.1100(15) Uani 0.126(5) 1 d D U P I -3
H96 H 0.3336 0.4794 0.0019 0.132 Uiso 0.126(5) 1 calc R U P I -3
C03B C 0.488(3) 0.4978(11) -0.0088(10) 0.1100(15) Uani 0.126(5) 1 d D U P I -3
H97 H 0.4926 0.5445 -0.0521 0.132 Uiso 0.126(5) 1 calc R U P I -3
C04B C 0.573(3) 0.4614(11) 0.0287(11) 0.1096(15) Uani 0.126(5) 1 d D U P I -3
H98 H 0.6402 0.4856 0.0090 0.131 Uiso 0.126(5) 1 calc R U P I -3
C05B C 0.571(3) 0.3951(11) 0.0905(10) 0.1094(15) Uani 0.126(5) 1 d D U P I -3
H99 H 0.6335 0.3736 0.1132 0.131 Uiso 0.126(5) 1 calc R U P I -3
C06B C 0.469(4) 0.2890(10) 0.1851(9) 0.1090(15) Uani 0.126(5) 1 d D U P I -3
H100 H 0.5394 0.2751 0.2011 0.163 Uiso 0.126(5) 1 calc R U P I -3
H101 H 0.4147 0.2983 0.2297 0.163 Uiso 0.126(5) 1 calc R U P I -3
H102 H 0.4477 0.2455 0.1693 0.163 Uiso 0.126(5) 1 calc R U P I -3

loop_
_atom_site_aniso_label
_atom_site_aniso_U_11
_atom_site_aniso_U_22
_atom_site_aniso_U_33
_atom_site_aniso_U_23
_atom_site_aniso_U_13
_atom_site_aniso_U_12
C4 0.0316(16) 0.0331(16) 0.0286(15) -0.0065(12) 0.0019(13) -0.0088(13)
C1 0.0431(13) 0.0455(13) 0.0466(15) -0.0064(12) 0.0103(13) -0.0121(12)
C2 0.0451(14) 0.0413(14) 0.0458(17) -0.0047(12) 0.0101(14) -0.0110(12)
C3 0.0439(16) 0.0383(14) 0.0447(18) -0.0040(13) 0.0082(15) -0.0100(13)
C5 0.0342(10) 0.0472(11) 0.0421(11) -0.0074(9) 0.0049(9) -0.0083(9)
C6 0.0377(12) 0.0466(13) 0.0441(14) -0.0072(12) 0.0070(12) -0.0101(12)
C7 0.0496(19) 0.051(2) 0.053(2) -0.0058(18) 0.0141(19) -0.0149(19)
C8 0.045(2) 0.0349(19) 0.046(2) -0.0030(18) 0.008(2) -0.0080(19)
C9 0.031(2) 0.0484(18) 0.0440(19) -0.0073(17) 0.0050(19) -0.0024(17)
C1A 0.0434(13) 0.0456(13) 0.0469(15) -0.0056(12) 0.0100(13) -0.0116(12)
C2A 0.0448(14) 0.0417(14) 0.0459(17) -0.0042(13) 0.0102(14) -0.0104(12)
C3A 0.0440(16) 0.0382(14) 0.0447(18) -0.0041(13) 0.0083(16) -0.0102(13)
C5A 0.0342(10) 0.0472(11) 0.0421(11) -0.0074(9) 0.0049(9) -0.0083(9)
C6A 0.0378(12) 0.0469(13) 0.0443(14) -0.0072(12) 0.0074(12) -0.0095(12)
C7A 0.0494(19) 0.052(2) 0.054(2) -0.0052(18) 0.0124(19) -0.0151(18)
C8A 0.045(2) 0.0345(19) 0.046(2) -0.0030(18) 0.008(2) -0.0067(19)
C9A 0.032(2) 0.0486(18) 0.0443(19) -0.0074(17) 0.0054(19) -0.0031(17)
C10 0.0254(14) 0.0238(14) 0.0274(15) -0.0072(11) 0.0017(12) -0.0010(11)
C11 0.0283(15) 0.0277(14) 0.0278(15) -0.0080(12) 0.0015(12) -0.0017(12)
C12 0.0322(16) 0.0433(18) 0.0287(16) -0.0084(14) 0.0042(13) -0.0079(14)
C13 0.0404(19) 0.058(2) 0.0286(17) -0.0180(15) 0.0029(14) -0.0088(16)
C14 0.0404(18) 0.051(2) 0.0344(17) -0.0227(15) 0.0006(14) -0.0113(15)
C15 0.0310(16) 0.0344(16) 0.0329(16) -0.0137(13) 0.0015(13) -0.0086(13)
C16 0.0290(15) 0.0241(14) 0.0281(15) -0.0080(11) -0.0002(12) -0.0028(11)
C17 0.0281(15) 0.0204(13) 0.0274(15) -0.0084(11) 0.0021(12) -0.0048(11)
C18 0.0270(14) 0.0165(12) 0.0300(15) -0.0088(11) 0.0004(12) -0.0039(11)
C19 0.0285(15) 0.0194(13) 0.0294(15) -0.0108(11) 0.0011(12) -0.0030(11)
C20 0.0324(16) 0.0273(14) 0.0307(15) -0.0145(12) 0.0027(13) -0.0073(12)
C21 0.0329(16) 0.0335(16) 0.0391(17) -0.0194(14) -0.0006(14) -0.0108(13)
C22 0.0271(15) 0.0269(15) 0.0381(17) -0.0138(13) 0.0045(13) -0.0092(12)
C23 0.0260(14) 0.0197(13) 0.0314(15) -0.0088(11) 0.0020(12) -0.0026(11)
C24 0.0300(15) 0.0197(13) 0.0282(15) -0.0102(11) 0.0020(12) -0.0047(11)
C25 0.0418(18) 0.0252(14) 0.0298(16) -0.0081(12) -0.0026(14) -0.0179(13)
C26 0.0484(19) 0.0411(18) 0.0316(16) -0.0180(14) 0.0092(14) -0.0266(15)
C27 0.069(3) 0.068(3) 0.0345(19) -0.0238(18) 0.0110(19) -0.043(2)
C28 0.093(4) 0.089(3) 0.0290(19) -0.010(2) 0.003(2) -0.060(3)
C29 0.091(3) 0.064(3) 0.042(2) 0.0020(19) -0.027(2) -0.037(2)
C30 0.057(2) 0.0399(18) 0.0413(19) -0.0056(15) -0.0096(17) -0.0204(17)
C31 0.0295(15) 0.0147(12) 0.0285(15) -0.0094(11) 0.0031(12) -0.0042(11)
C32 0.0300(15) 0.0198(13) 0.0255(14) -0.0115(11) 0.0045(12) -0.0077(11)
C33 0.0307(15) 0.0244(14) 0.0269(15) -0.0089(11) 0.0025(12) -0.0075(12)
C34 0.0276(16) 0.0429(18) 0.0292(16) -0.0048(14) 0.0034(13) -0.0013(13)
C35 0.0341(18) 0.0372(18) 0.0430(19) 0.0052(15) 0.0085(15) -0.0055(14)
C36 0.047(2) 0.053(2) 0.049(2) 0.0109(18) 0.0077(19) 0.0017(18)
C37 0.043(2) 0.075(3) 0.050(3) 0.017(2) 0.0118(19) 0.003(2)
C38 0.035(2) 0.110(4) 0.033(2) -0.012(2) -0.0030(16) 0.012(2)
C39 0.0331(18) 0.074(3) 0.0365(19) -0.0140(18) 0.0014(15) -0.0029(17)
C40 0.0322(15) 0.0212(13) 0.0271(15) -0.0102(11) 0.0024(12) -0.0086(11)
C41 0.0328(16) 0.0299(15) 0.0298(16) -0.0061(12) -0.0008(13) -0.0045(13)
C42 0.0287(16) 0.0316(16) 0.0384(17) -0.0098(13) -0.0008(13) -0.0054(12)
C43 0.0280(15) 0.0254(14) 0.0367(17) -0.0114(13) 0.0049(13) -0.0072(12)
C44 0.0302(15) 0.0163(12) 0.0301(15) -0.0114(11) 0.0033(12) -0.0062(11)
C45 0.0298(15) 0.0152(12) 0.0336(15) -0.0136(11) 0.0042(12) -0.0078(11)
C46 0.0332(16) 0.0188(13) 0.0317(15) -0.0118(11) 0.0020(12) -0.0051(11)
C47 0.0336(16) 0.0198(14) 0.0376(17) -0.0090(12) 0.0064(13) -0.0018(12)
C48 0.0393(18) 0.0208(14) 0.049(2) -0.0020(13) 0.0035(15) -0.0020(13)
C49 0.0319(17) 0.0258(15) 0.052(2) -0.0042(14) 0.0011(15) -0.0009(13)
C50 0.0308(16) 0.0224(14) 0.0411(18) -0.0094(13) 0.0027(13) -0.0076(12)
C51 0.0316(15) 0.0180(13) 0.0325(15) -0.0118(11) 0.0005(12) -0.0054(11)
C52 0.0295(15) 0.0197(13) 0.0276(15) -0.0134(11) 0.0037(12) -0.0060(11)
C53 0.0285(15) 0.0159(12) 0.0323(15) -0.0123(11) 0.0030(12) -0.0076(11)
C54 0.0360(17) 0.0175(13) 0.0380(17) -0.0095(12) 0.0109(13) -0.0064(12)
C55 0.0357(17) 0.0223(15) 0.051(2) -0.0047(14) 0.0134(15) -0.0051(13)
C56 0.0515(17) 0.0196(17) 0.0605(18) -0.0005(14) 0.0154(15) 0.0019(15)
C57 0.0534(16) 0.0201(15) 0.0621(17) -0.0005(13) 0.0158(14) 0.0006(14)
C58 0.0533(16) 0.0208(14) 0.0635(18) -0.0010(13) 0.0157(14) 0.0007(13)
C59 0.0517(16) 0.0213(12) 0.0639(18) -0.0024(13) 0.0167(15) 0.0009(12)
C60 0.0499(17) 0.0204(13) 0.063(2) -0.0032(14) 0.0179(16) 0.0002(13)
C56A 0.0516(17) 0.0195(16) 0.0605(18) -0.0003(14) 0.0157(15) 0.0022(15)
C57A 0.0535(16) 0.0199(15) 0.0620(17) -0.0004(13) 0.0159(14) 0.0013(14)
C58A 0.0534(16) 0.0205(13) 0.0634(18) -0.0009(13) 0.0157(14) 0.0008(13)
C59A 0.0516(16) 0.0215(12) 0.0636(18) -0.0022(12) 0.0165(15) 0.0009(12)
C60A 0.0498(17) 0.0202(13) 0.063(2) -0.0031(14) 0.0175(16) 0.0002(13)
C61 0.0355(16) 0.0167(13) 0.0330(16) -0.0119(12) 0.0085(13) -0.0084(12)
C62 0.0296(15) 0.0184(13) 0.0326(15) -0.0103(11) 0.0023(12) -0.0091(11)
C63 0.0311(15) 0.0197(13) 0.0338(16) -0.0109(12) 0.0021(13) -0.0062(11)
C64 0.0351(16) 0.0194(13) 0.0311(15) -0.0106(12) 0.0072(13) -0.0025(12)
C65 0.0363(16) 0.0222(14) 0.0346(16) -0.0121(12) 0.0043(13) -0.0035(12)
C66 0.0452(19) 0.0262(15) 0.0399(18) -0.0174(13) 0.0104(15) -0.0121(14)
C67 0.060(2) 0.0194(14) 0.0347(17) -0.0109(12) 0.0050(15) -0.0017(14)
C68 0.051(2) 0.0251(15) 0.0370(18) -0.0120(13) -0.0006(15) 0.0069(14)
C69 0.0364(17) 0.0256(15) 0.0400(18) -0.0136(13) 0.0026(14) -0.0023(13)
C70 0.0315(16) 0.0240(14) 0.0328(16) -0.0111(12) 0.0019(13) -0.0052(12)
C71 0.0385(17) 0.0252(15) 0.0432(18) -0.0144(13) 0.0064(14) -0.0016(13)
C72 0.045(2) 0.0332(17) 0.048(2) -0.0170(15) 0.0150(16) -0.0005(14)
C73 0.0362(17) 0.0335(17) 0.0379(18) -0.0077(14) 0.0102(14) -0.0020(13)
C74 0.0316(16) 0.0258(14) 0.0293(15) -0.0062(12) 0.0013(13) -0.0035(12)
C75 0.0355(17) 0.0284(15) 0.0283(15) -0.0059(12) 0.0006(13) -0.0075(13)
C76 0.0469(19) 0.0278(15) 0.0281(16) -0.0078(12) 0.0055(14) -0.0141(14)
C77 0.067(2) 0.0357(18) 0.0411(19) -0.0161(15) 0.0181(17) -0.0294(17)
C78 0.092(3) 0.0349(19) 0.054(2) -0.0253(17) 0.027(2) -0.038(2)
C79 0.079(3) 0.0325(18) 0.048(2) -0.0253(16) 0.0270(19) -0.0259(18)
C80 0.054(2) 0.0292(16) 0.0387(18) -0.0144(14) 0.0163(16) -0.0167(15)
C81 0.0408(17) 0.0219(14) 0.0321(16) -0.0091(12) 0.0068(13) -0.0098(13)
C82 0.0361(16) 0.0190(13) 0.0295(15) -0.0085(11) 0.0046(13) -0.0054(12)
C83 0.0304(15) 0.0255(14) 0.0281(15) -0.0098(12) 0.0024(12) -0.0053(12)
C84 0.0415(18) 0.0300(16) 0.0288(16) -0.0042(12) 0.0049(14) -0.0082(13)
C85 0.0532(17) 0.0618(19) 0.0540(17) 0.0042(17) 0.0027(15) -0.0176(16)
C86 0.0547(15) 0.0611(17) 0.0547(16) 0.0039(15) 0.0061(13) -0.0154(15)
C87 0.0574(14) 0.0611(15) 0.0529(15) 0.0056(14) 0.0085(13) -0.0127(13)
C88 0.0584(13) 0.0601(15) 0.0499(14) 0.0074(13) 0.0078(12) -0.0078(13)
C89 0.0579(11) 0.0595(12) 0.0482(12) 0.0075(11) 0.0060(10) -0.0051(11)
C90 0.053(2) 0.065(2) 0.054(2) 0.004(2) -0.003(2) -0.019(2)
C91 0.061(2) 0.064(2) 0.055(2) 0.005(2) 0.009(2) -0.0170(19)
C92 0.0617(19) 0.064(2) 0.051(2) 0.008(2) 0.0006(18) -0.003(2)
C85A 0.0531(17) 0.0625(19) 0.0544(17) 0.0052(17) 0.0028(15) -0.0168(16)
C86A 0.0549(15) 0.0621(17) 0.0549(16) 0.0055(15) 0.0059(13) -0.0150(15)
C87A 0.0574(14) 0.0612(15) 0.0530(15) 0.0057(14) 0.0085(13) -0.0122(13)
C88A 0.0585(13) 0.0601(15) 0.0498(14) 0.0071(14) 0.0076(13) -0.0080(13)
C89A 0.0579(11) 0.0595(12) 0.0482(12) 0.0075(11) 0.0060(10) -0.0051(11)
C90A 0.053(2) 0.065(2) 0.056(2) 0.006(2) 0.000(2) -0.016(2)
C91A 0.062(2) 0.065(2) 0.055(2) 0.007(2) 0.012(2) -0.0145(19)
C92A 0.0599(19) 0.060(2) 0.049(2) 0.007(2) 0.0010(19) -0.002(2)
C93 0.0423(14) 0.0545(15) 0.0830(19) -0.0289(15) 0.0031(14) -0.0058(12)
C94 0.0427(15) 0.0539(15) 0.083(2) -0.0297(15) 0.0036(15) -0.0064(13)
C95 0.0430(15) 0.0547(16) 0.084(2) -0.0289(15) 0.0036(15) -0.0064(13)
C96 0.0429(16) 0.0554(16) 0.083(2) -0.0278(16) 0.0027(15) -0.0074(14)
C97 0.0429(15) 0.0548(16) 0.084(2) -0.0296(15) 0.0035(15) -0.0069(13)
C98 0.0422(15) 0.0543(15) 0.084(2) -0.0291(15) 0.0038(15) -0.0069(13)
C99 0.0440(18) 0.0566(19) 0.084(2) -0.0255(18) 0.0022(17) -0.0040(16)
C93A 0.0428(14) 0.0549(15) 0.0835(19) -0.0288(15) 0.0033(14) -0.0062(12)
C94A 0.0428(15) 0.0541(15) 0.084(2) -0.0292(15) 0.0037(15) -0.0062(13)
C95A 0.0433(16) 0.0545(16) 0.084(2) -0.0288(16) 0.0035(15) -0.0062(14)
C96A 0.0426(16) 0.0545(17) 0.084(2) -0.0288(17) 0.0028(16) -0.0062(14)
C97A 0.0422(16) 0.0538(16) 0.083(2) -0.0290(16) 0.0031(16) -0.0063(14)
C98A 0.0423(15) 0.0544(15) 0.083(2) -0.0293(15) 0.0031(15) -0.0065(13)
C99A 0.0444(18) 0.0559(19) 0.084(2) -0.0282(18) 0.0027(17) -0.0063(17)
C93B 0.0430(15) 0.0546(15) 0.084(2) -0.0292(15) 0.0035(15) -0.0066(13)
C94B 0.0428(15) 0.0543(15) 0.083(2) -0.0292(15) 0.0035(15) -0.0062(13)
C95B 0.0427(15) 0.0543(15) 0.084(2) -0.0289(15) 0.0034(15) -0.0062(13)
C96B 0.0426(15) 0.0545(16) 0.084(2) -0.0289(16) 0.0034(15) -0.0061(13)
C97B 0.0427(16) 0.0547(16) 0.084(2) -0.0290(16) 0.0034(16) -0.0066(14)
C98B 0.0429(15) 0.0548(16) 0.084(2) -0.0289(16) 0.0034(15) -0.0070(13)
C99B 0.044(2) 0.056(2) 0.084(2) -0.028(2) 0.003(2) -0.007(2)
C100 0.112(3) 0.117(3) 0.121(3) -0.068(3) -0.027(2) 0.005(2)
C101 0.113(3) 0.117(3) 0.121(3) -0.069(3) -0.028(3) 0.005(3)
C102 0.113(3) 0.118(3) 0.121(3) -0.069(3) -0.028(3) 0.005(3)
C103 0.112(3) 0.117(3) 0.120(3) -0.069(3) -0.028(3) 0.004(3)
C104 0.113(3) 0.116(3) 0.120(3) -0.069(3) -0.028(2) 0.004(3)
C105 0.113(3) 0.116(3) 0.121(3) -0.069(3) -0.027(2) 0.004(2)
C106 0.114(3) 0.120(3) 0.126(3) -0.064(3) -0.027(3) 0.008(3)
C00A 0.113(3) 0.117(3) 0.121(3) -0.068(3) -0.027(2) 0.005(3)
C01A 0.113(3) 0.117(3) 0.121(3) -0.068(3) -0.027(3) 0.005(3)
C02A 0.113(3) 0.117(3) 0.121(3) -0.068(3) -0.027(2) 0.005(3)
C03A 0.113(3) 0.117(3) 0.121(3) -0.069(3) -0.028(2) 0.005(2)
C04A 0.113(3) 0.116(3) 0.121(3) -0.068(3) -0.027(2) 0.004(3)
C05A 0.113(3) 0.117(3) 0.121(3) -0.068(3) -0.027(2) 0.005(2)
C06A 0.115(4) 0.119(3) 0.123(3) -0.066(3) -0.026(3) 0.006(3)
C00B 0.113(3) 0.117(3) 0.121(3) -0.069(3) -0.027(2) 0.005(2)
C01B 0.113(3) 0.117(3) 0.121(3) -0.068(3) -0.027(2) 0.005(2)
C02B 0.113(3) 0.117(3) 0.121(3) -0.068(3) -0.027(3) 0.005(3)
C03B 0.113(3) 0.117(3) 0.121(3) -0.068(3) -0.027(3) 0.005(3)
C04B 0.113(3) 0.117(3) 0.121(3) -0.068(3) -0.027(3) 0.005(3)
C05B 0.113(3) 0.117(3) 0.121(3) -0.068(3) -0.027(3) 0.005(3)
C06B 0.113(3) 0.117(3) 0.121(3) -0.069(3) -0.027(3) 0.004(3)

loop_
_atom_type_symbol
_atom_type_description
_atom_type_scat_dispersion_real
_atom_type_scat_dispersion_imag
_atom_type_scat_source
C C 0.0181 0.0091 'International Tables Vol C Tables 4.2.6.8 and 6.1.1.4'
H H 0.0000 0.0000 'International Tables Vol C Tables 4.2.6.8 and 6.1.1.4'

loop_
_geom_angle_atom_site_label_1
_geom_angle_atom_site_label_2
_geom_angle_atom_site_label_3
_geom_angle
_geom_angle_site_symmetry_1
_geom_angle_site_symmetry_3
_geom_angle_publ_flag
C3 C4 C5 116.7(5) . . ?
C3 C4 C10 121.7(5) . . ?
C5 C4 C10 121.6(3) . . ?
C3A C4 C10 115.4(5) . . ?
C5A C4 C3A 123.0(5) . . ?
C5A C4 C10 121.6(3) . . ?
C2 C1 C7 119.8(7) . . ?
C6 C1 C2 118.8(6) . . ?
C6 C1 C7 121.3(7) . . ?
C1 C2 H 118.5 . . ?
C1 C2 C3 123.0(8) . . ?
C3 C2 H 118.5 . . ?
C4 C3 C2 118.2(8) . . ?
C4 C3 C8 120.7(8) . . ?
C2 C3 C8 121.0(9) . . ?
C4 C5 C9 117.0(5) . . ?
C6 C5 C4 125.0(5) . . ?
C6 C5 C9 117.2(6) . . ?
C1 C6 HA 121.1 . . ?
C5 C6 C1 117.7(6) . . ?
C5 C6 HA 121.1 . . ?
C1 C7 HB 109.5 . . ?
C1 C7 HC 109.5 . . ?
C1 C7 HD 109.5 . . ?
HB C7 HC 109.5 . . ?
HB C7 HD 109.5 . . ?
HC C7 HD 109.5 . . ?
C3 C8 HE 109.5 . . ?
C3 C8 HF 109.5 . . ?
C3 C8 HG 109.5 . . ?
HE C8 HF 109.5 . . ?
HE C8 HG 109.5 . . ?
HF C8 HG 109.5 . . ?
C5 C9 HH 109.5 . . ?
C5 C9 HI 109.5 . . ?
C5 C9 HJ 109.5 . . ?
HH C9 HI 109.5 . . ?
HH C9 HJ 109.5 . . ?
HI C9 HJ 109.5 . . ?
C2A C1A C7A 120.7(7) . . ?
C6A C1A C2A 117.9(7) . . ?
C6A C1A C7A 121.3(7) . . ?
C1A C2A HK 119.5 . . ?
C1A C2A C3A 121.0(8) . . ?
C3A C2A HK 119.5 . . ?
C4 C3A C8A 120.6(9) . . ?
C2A C3A C4 118.8(8) . . ?
C2A C3A C8A 120.3(10) . . ?
C4 C5A C6A 113.7(4) . . ?
C4 C5A C9A 124.3(6) . . ?
C6A C5A C9A 121.5(6) . . ?
C1A C6A C5A 125.3(7) . . ?
C1A C6A HL 117.3 . . ?
C5A C6A HL 117.3 . . ?
C1A C7A HM 109.5 . . ?
C1A C7A HN 109.5 . . ?
C1A C7A HO 109.5 . . ?
HM C7A HN 109.5 . . ?
HM C7A HO 109.5 . . ?
HN C7A HO 109.5 . . ?
C3A C8A HP 109.5 . . ?
C3A C8A HQ 109.5 . . ?
C3A C8A HR 109.5 . . ?
HP C8A HQ 109.5 . . ?
HP C8A HR 109.5 . . ?
HQ C8A HR 109.5 . . ?
C5A C9A HS 109.5 . . ?
C5A C9A HT 109.5 . . ?
C5A C9A HU 109.5 . . ?
HS C9A HT 109.5 . . ?
HS C9A HU 109.5 . . ?
HT C9A HU 109.5 . . ?
C11 C10 C4 120.3(3) . . ?
C11 C10 C23 119.8(3) . . ?
C23 C10 C4 119.9(3) . . ?
C10 C11 C12 121.5(3) . . ?
C10 C11 C16 120.4(3) . . ?
C12 C11 C16 118.1(3) . . ?
C11 C12 HV 119.4 . . ?
C13 C12 C11 121.2(3) . . ?
C13 C12 HV 119.4 . . ?
C12 C13 HW 119.7 . . ?
C12 C13 C14 120.6(3) . . ?
C14 C13 HW 119.7 . . ?
C13 C14 HX 120.0 . . ?
C15 C14 C13 120.0(3) . . ?
C15 C14 HX 120.0 . . ?
C14 C15 HY 119.3 . . ?
C14 C15 C16 121.5(3) . . ?
C16 C15 HY 119.3 . . ?
C15 C16 C11 118.3(3) . . ?
C15 C16 C17 122.6(3) . . ?
C17 C16 C11 118.9(3) . . ?
C16 C17 C32 123.9(3) . . ?
C18 C17 C16 119.0(2) . . ?
C18 C17 C32 117.1(2) . . ?
C17 C18 C19 120.5(2) . . ?
C17 C18 C23 120.0(3) . . ?
C23 C18 C19 119.5(3) . . ?
C18 C19 C24 118.6(2) . . ?
C20 C19 C18 118.4(2) . . ?
C20 C19 C24 122.9(3) . . ?
C19 C20 HZ 119.2 . . ?
C19 C20 C21 121.7(3) . . ?
C21 C20 HZ 119.2 . . ?
C20 C21 H1 119.5 . . ?
C22 C21 C20 121.0(3) . . ?
C22 C21 H1 119.5 . . ?
C21 C22 H2 119.8 . . ?
C21 C22 C23 120.4(3) . . ?
C23 C22 H2 119.8 . . ?
C10 C23 C18 119.5(3) . . ?
C10 C23 C22 121.7(3) . . ?
C22 C23 C18 118.7(3) . . ?
C19 C24 C25 118.6(2) . . ?
C31 C24 C19 119.4(3) . . ?
C31 C24 C25 121.7(2) . . ?
C26 C25 C24 119.7(3) . . ?
C30 C25 C24 122.0(3) . . ?
C30 C25 C26 118.3(3) . . ?
C25 C26 H3 119.4 . . ?
C27 C26 C25 121.1(4) . . ?
C27 C26 H3 119.4 . . ?
C26 C27 H4 120.1 . . ?
C28 C27 C26 119.8(4) . . ?
C28 C27 H4 120.1 . . ?
C27 C28 H5 119.8 . . ?
C27 C28 C29 120.4(4) . . ?
C29 C28 H5 119.8 . . ?
C28 C29 H6 119.9 . . ?
C28 C29 C30 120.2(4) . . ?
C30 C29 H6 119.9 . . ?
C25 C30 C29 120.2(4) . . ?
C25 C30 H7 119.9 . . ?
C29 C30 H7 119.9 . . ?
C24 C31 C32 119.6(2) . . ?
C24 C31 C52 124.6(3) . . ?
C52 C31 C32 115.3(2) . . ?
C31 C32 C17 115.5(2) . . ?
C33 C32 C17 125.2(3) . . ?
C33 C32 C31 118.8(2) . . ?
C32 C33 C34 120.5(3) . . ?
C32 C33 C40 120.2(3) . . ?
C40 C33 C34 118.8(3) . . ?
C35 C34 C33 119.1(3) . . ?
C39 C34 C33 122.3(3) . . ?
C39 C34 C35 118.6(3) . . ?
C34 C35 H8 119.1 . . ?
C36 C35 C34 121.7(4) . . ?
C36 C35 H8 119.1 . . ?
C35 C36 H9 120.3 . . ?
C37 C36 C35 119.4(4) . . ?
C37 C36 H9 120.3 . . ?
C36 C37 H10 119.6 . . ?
C36 C37 C38 120.8(4) . . ?
C38 C37 H10 119.6 . . ?
C37 C38 H11 119.9 . . ?
C37 C38 C39 120.2(4) . . ?
C39 C38 H11 119.9 . . ?
C34 C39 C38 119.3(4) . . ?
C34 C39 H12 120.3 . . ?
C38 C39 H12 120.3 . . ?
C41 C40 C33 123.0(3) . . ?
C41 C40 C53 118.6(3) . . ?
C53 C40 C33 118.3(3) . . ?
C40 C41 H13 119.5 . . ?
C40 C41 C42 121.1(3) . . ?
C42 C41 H13 119.5 . . ?
C41 C42 H14 119.4 . . ?
C43 C42 C41 121.1(3) . . ?
C43 C42 H14 119.4 . . ?
C42 C43 H15 119.5 . . ?
C42 C43 C44 121.1(3) . . ?
C44 C43 H15 119.5 . . ?
C43 C44 C45 123.2(3) . . ?
C43 C44 C53 117.8(3) . . ?
C45 C44 C53 118.9(3) . . ?
C44 C45 C62 125.0(3) . . ?
C46 C45 C44 118.4(2) . . ?
C46 C45 C62 116.5(3) . . ?
C45 C46 C47 120.1(3) . . ?
C45 C46 C51 120.1(2) . . ?
C51 C46 C47 119.8(3) . . ?
C46 C47 C54 119.1(3) . . ?
C48 C47 C46 118.3(3) . . ?
C48 C47 C54 122.6(3) . . ?
C47 C48 H16 119.2 . . ?
C47 C48 C49 121.7(3) . . ?
C49 C48 H16 119.2 . . ?
C48 C49 H17 119.6 . . ?
C50 C49 C48 120.8(3) . . ?
C50 C49 H17 119.6 . . ?
C49 C50 H18 119.7 . . ?
C49 C50 C51 120.6(3) . . ?
C51 C50 H18 119.7 . . ?
C50 C51 C46 118.9(3) . . ?
C50 C51 C52 122.1(3) . . ?
C52 C51 C46 119.0(3) . . ?
C51 C52 C31 123.0(3) . . ?
C53 C52 C31 118.0(2) . . ?
C53 C52 C51 118.9(2) . . ?
C44 C53 C40 120.2(3) . . ?
C52 C53 C40 119.8(2) . . ?
C52 C53 C44 120.0(3) . . ?
C47 C54 C55 117.8(3) . . ?
C61 C54 C47 119.7(3) . . ?
C61 C54 C55 122.1(3) . . ?
C56 C55 C54 114.9(3) . . ?
C56 C55 C60 120.0 . . ?
C60 C55 C54 124.8(3) . . ?
C56A C55 C54 123.3(5) . . ?
C56A C55 C60A 118.4(6) . . ?
C60A C55 C54 118.1(5) . . ?
C55 C56 H19 120.0 . . ?
C55 C56 C57 120.0 . . ?
C57 C56 H19 120.0 . . ?
C56 C57 H20 120.0 . . ?
C58 C57 C56 120.0 . . ?
C58 C57 H20 120.0 . . ?
C57 C58 H21 120.0 . . ?
C59 C58 C57 120.0 . . ?
C59 C58 H21 120.0 . . ?
C58 C59 H22 120.0 . . ?
C58 C59 C60 120.0 . . ?
C60 C59 H22 120.0 . . ?
C55 C60 H23 120.0 . . ?
C59 C60 C55 120.0 . . ?
C59 C60 H23 120.0 . . ?
C55 C56A H24 119.1 . . ?
C55 C56A C57A 121.8(7) . . ?
C57A C56A H24 119.1 . . ?
C56A C57A H25 120.5 . . ?
C58A C57A C56A 119.0(7) . . ?
C58A C57A H25 120.5 . . ?
C57A C58A H26 119.8 . . ?
C57A C58A C59A 120.4(6) . . ?
C59A C58A H26 119.8 . . ?
C58A C59A H27 120.0 . . ?
C58A C59A C60A 120.1(7) . . ?
C60A C59A H27 120.0 . . ?
C55 C60A H28 119.9 . . ?
C59A C60A C55 120.2(7) . . ?
C59A C60A H28 119.9 . . ?
C54 C61 C62 119.5(2) . . ?
C54 C61 C82 124.1(2) . . ?
C62 C61 C82 115.8(2) . . ?
C61 C62 C45 115.5(2) . . ?
C63 C62 C45 125.3(2) . . ?
C63 C62 C61 118.4(2) . . ?
C62 C63 C64 121.9(2) . . ?
C62 C63 C70 119.8(2) . . ?
C70 C63 C64 118.2(2) . . ?
C65 C64 C63 119.8(3) . . ?
C69 C64 C63 121.4(3) . . ?
C69 C64 C65 118.8(3) . . ?
C64 C65 H29 119.8 . . ?
C66 C65 C64 120.3(3) . . ?
C66 C65 H29 119.8 . . ?
C65 C66 H30 119.9 . . ?
C67 C66 C65 120.2(3) . . ?
C67 C66 H30 119.9 . . ?
C66 C67 H31 119.9 . . ?
C66 C67 C68 120.1(3) . . ?
C68 C67 H31 119.9 . . ?
C67 C68 H32 120.1 . . ?
C67 C68 C69 119.9(3) . . ?
C69 C68 H32 120.1 . . ?
C64 C69 H33 119.7 . . ?
C68 C69 C64 120.6(3) . . ?
C68 C69 H33 119.7 . . ?
C71 C70 C63 123.5(3) . . ?
C71 C70 C83 117.8(3) . . ?
C83 C70 C63 118.7(2) . . ?
C70 C71 H34 119.3 . . ?
C70 C71 C72 121.5(3) . . ?
C72 C71 H34 119.3 . . ?
C71 C72 H35 119.2 . . ?
C73 C72 C71 121.6(3) . . ?
C73 C72 H35 119.2 . . ?
C72 C73 H36 119.9 . . ?
C72 C73 C74 120.3(3) . . ?
C74 C73 H36 119.9 . . ?
C73 C74 C83 118.1(3) . . ?
C75 C74 C73 122.3(3) . . ?
C75 C74 C83 119.6(3) . . ?
C74 C75 C76 119.8(3) . . ?
C74 C75 C84 121.6(3) . . ?
C76 C75 C84 118.5(3) . . ?
C75 C76 C77 121.8(3) . . ?
C75 C76 C81 120.5(3) . . ?
C77 C76 C81 117.8(3) . . ?
C76 C77 H37 119.3 . . ?
C78 C77 C76 121.3(3) . . ?
C78 C77 H37 119.3 . . ?
C77 C78 H38 119.7 . . ?
C77 C78 C79 120.6(3) . . ?
C79 C78 H38 119.7 . . ?
C78 C79 H39 120.0 . . ?
C80 C79 C78 120.1(3) . . ?
C80 C79 H39 120.0 . . ?
C79 C80 H40 119.4 . . ?
C79 C80 C81 121.1(3) . . ?
C81 C80 H40 119.4 . . ?
C80 C81 C76 119.0(3) . . ?
C80 C81 C82 122.0(3) . . ?
C82 C81 C76 118.9(3) . . ?
C81 C82 C61 123.7(2) . . ?
C83 C82 C61 116.9(2) . . ?
C83 C82 C81 119.5(3) . . ?
C74 C83 C70 120.2(2) . . ?
C82 C83 C70 119.9(3) . . ?
C82 C83 C74 119.9(2) . . ?
C85 C84 C75 120.3(4) . . ?
C85 C84 C89 117.6(4) . . ?
C89 C84 C75 120.7(3) . . ?
C85A C84 C75 120.9(4) . . ?
C89A C84 C75 120.7(3) . . ?
C89A C84 C85A 118.1(5) . . ?
C84 C85 C86 120.2(7) . . ?
C84 C85 C90 120.2(7) . . ?
C86 C85 C90 119.6(8) . . ?
C85 C86 H41 120.5 . . ?
C85 C86 C87 119.0(9) . . ?
C87 C86 H41 120.5 . . ?
C86 C87 C91 122.0(8) . . ?
C88 C87 C86 119.2(9) . . ?
C88 C87 C91 118.6(8) . . ?
C87 C88 H42 120.5 . . ?
C89 C88 C87 119.1(9) . . ?
C89 C88 H42 120.5 . . ?
C84 C89 C92 116.8(4) . . ?
C88 C89 C84 123.2(6) . . ?
C88 C89 C92 117.6(6) . . ?
C85 C90 H43 109.5 . . ?
C85 C90 H44 109.5 . . ?
C85 C90 H45 109.5 . . ?
H43 C90 H44 109.5 . . ?
H43 C90 H45 109.5 . . ?
H44 C90 H45 109.5 . . ?
C87 C91 H46 109.5 . . ?
C87 C91 H47 109.5 . . ?
C87 C91 H48 109.5 . . ?
H46 C91 H47 109.5 . . ?
H46 C91 H48 109.5 . . ?
H47 C91 H48 109.5 . . ?
C89 C92 H49 109.5 . . ?
C89 C92 H50 109.5 . . ?
C89 C92 H51 109.5 . . ?
H49 C92 H50 109.5 . . ?
H49 C92 H51 109.5 . . ?
H50 C92 H51 109.5 . . ?
C84 C85A C90A 120.4(7) . . ?
C86A C85A C84 120.5(8) . . ?
C86A C85A C90A 118.9(9) . . ?
C85A C86A H52 119.6 . . ?
C87A C86A C85A 120.8(9) . . ?
C87A C86A H52 119.6 . . ?
C86A C87A C91A 119.5(9) . . ?
C88A C87A C86A 117.0(10) . . ?
C88A C87A C91A 123.5(10) . . ?
C87A C88A H53 117.8 . . ?
C87A C88A C89A 124.5(10) . . ?
C89A C88A H53 117.8 . . ?
C84 C89A C88A 115.5(6) . . ?
C84 C89A C92A 119.7(4) . . ?
C88A C89A C92A 119.0(7) . . ?
C85A C90A H54 109.5 . . ?
C85A C90A H55 109.5 . . ?
C85A C90A H56 109.5 . . ?
H54 C90A H55 109.5 . . ?
H54 C90A H56 109.5 . . ?
H55 C90A H56 109.5 . . ?
C87A C91A H57 109.5 . . ?
C87A C91A H58 109.5 . . ?
C87A C91A H59 109.5 . . ?
H57 C91A H58 109.5 . . ?
H57 C91A H59 109.5 . . ?
H58 C91A H59 109.5 . . ?
C89A C92A H60 109.5 . . ?
C89A C92A H61 109.5 . . ?
C89A C92A H62 109.5 . . ?
H60 C92A H61 109.5 . . ?
H60 C92A H62 109.5 . . ?
H61 C92A H62 109.5 . . ?
C94 C93 C98 118.9(6) . . ?
C94 C93 C99 119.1(7) . . ?
C98 C93 C99 122.0(6) . . ?
C93 C94 H63 119.8 . . ?
C93 C94 C95 120.3(6) . . ?
C95 C94 H63 119.8 . . ?
C94 C95 H64 119.4 . . ?
C96 C95 C94 121.1(5) . . ?
C96 C95 H64 119.4 . . ?
C95 C96 H65 120.4 . . ?
C95 C96 C97 119.2(5) . . ?
C97 C96 H65 120.4 . . ?
C96 C97 H66 120.7 . . ?
C98 C97 C96 118.7(5) . . ?
C98 C97 H66 120.7 . . ?
C93 C98 H67 119.3 . . ?
C97 C98 C93 121.5(6) . . ?
C97 C98 H67 119.3 . . ?
C93 C99 H68 109.5 . . ?
C93 C99 H69 109.5 . . ?
C93 C99 H70 109.5 . . ?
H68 C99 H69 109.5 . . ?
H68 C99 H70 109.5 . . ?
H69 C99 H70 109.5 . . ?
C94A C93A C98A 116.4(12) . . ?
C94A C93A C99A 124.5(12) . . ?
C98A C93A C99A 119.1(11) . . ?
C93A C94A H71 118.8 . . ?
C93A C94A C95A 122.4(13) . . ?
C95A C94A H71 118.8 . . ?
C94A C95A H72 119.2 . . ?
C96A C95A C94A 121.5(12) . . ?
C96A C95A H72 119.2 . . ?
C95A C96A H73 120.5 . . ?
C95A C96A C97A 118.9(13) . . ?
C97A C96A H73 120.5 . . ?
C96A C97A H74 120.4 . . ?
C98A C97A C96A 119.2(12) . . ?
C98A C97A H74 120.4 . . ?
C93A C98A H75 119.6 . . ?
C97A C98A C93A 120.8(12) . . ?
C97A C98A H75 119.6 . . ?
C93A C99A H76 109.5 . . ?
C93A C99A H77 109.5 . . ?
C93A C99A H78 109.5 . . ?
H76 C99A H77 109.5 . . ?
H76 C99A H78 109.5 . . ?
H77 C99A H78 109.5 . . ?
C94B C93B C98B 126.3(12) . . ?
C94B C93B C99B 117.1(12) . . ?
C98B C93B C99B 116.5(12) . . ?
C93B C94B H94B 121.6 . . ?
C93B C94B C95B 116.7(10) . . ?
C95B C94B H94B 121.6 . . ?
C94B C95B H95B 120.2 . . ?
C96B C95B C94B 119.6(12) . . ?
C96B C95B H95B 120.2 . . ?
C95B C96B H96B 119.1 . . ?
C95B C96B C97B 121.7(15) . . ?
C97B C96B H96B 119.1 . . ?
C96B C97B H97B 119.6 . . ?
C98B C97B C96B 120.8(15) . . ?
C98B C97B H97B 119.6 . . ?
C93B C98B H98B 122.6 . . ?
C97B C98B C93B 114.8(14) . . ?
C97B C98B H98B 122.6 . . ?
C93B C99B H99A 109.5 . . ?
C93B C99B H99B 109.5 . . ?
C93B C99B H99C 109.5 . . ?
H99A C99B H99B 109.5 . . ?
H99A C99B H99C 109.5 . . ?
H99B C99B H99C 109.5 . . ?
C101 C100 C106 124.8(12) . . ?
C105 C100 C101 119.2(12) . . ?
C105 C100 C106 115.8(12) . . ?
C100 C101 H79 119.9 . . ?
C100 C101 C102 120.1(12) . . ?
C102 C101 H79 119.9 . . ?
C101 C102 H80 118.3 . . ?
C103 C102 C101 123.5(12) . . ?
C103 C102 H80 118.3 . . ?
C102 C103 H81 125.1 . . ?
C102 C103 C104 109.9(13) . . ?
C104 C103 H81 125.1 . . ?
C103 C104 H82 115.7 . . ?
C105 C104 C103 128.6(14) . . ?
C105 C104 H82 115.7 . . ?
C100 C105 C104 117.4(13) . . ?
C100 C105 H83 121.3 . . ?
C104 C105 H83 121.3 . . ?
C100 C106 H84 109.5 . . ?
C100 C106 H85 109.5 . . ?
C100 C106 H86 109.5 . . ?
H84 C106 H85 109.5 . . ?
H84 C106 H86 109.5 . . ?
H85 C106 H86 109.5 . . ?
C01A C00A C05A 119.8(15) . . ?
C01A C00A C06A 119.6(15) . . ?
C05A C00A C06A 120.7(14) . . ?
C00A C01A H87 118.6 . . ?
C00A C01A C02A 122.8(16) . . ?
C02A C01A H87 118.6 . . ?
C01A C02A H88 119.0 . . ?
C03A C02A C01A 121.9(16) . . ?
C03A C02A H88 119.0 . . ?
C02A C03A H89 123.7 . . ?
C02A C03A C04A 112.6(17) . . ?
C04A C03A H89 123.7 . . ?
C03A C04A H90 116.1 . . ?
C03A C04A C05A 127.9(18) . . ?
C05A C04A H90 116.1 . . ?
C00A C05A C04A 114.6(15) . . ?
C00A C05A H91 122.7 . . ?
C04A C05A H91 122.7 . . ?
C00A C06A H92 109.5 . . ?
C00A C06A H93 109.5 . . ?
C00A C06A H94 109.5 . . ?
H92 C06A H93 109.5 . . ?
H92 C06A H94 109.5 . . ?
H93 C06A H94 109.5 . . ?
C01B C00B C05B 122.0(11) . . ?
C01B C00B C06B 120(2) . . ?
C05B C00B C06B 118(2) . . ?
C00B C01B H95 121.2 . . ?
C00B C01B C02B 117.7(19) . . ?
C02B C01B H95 121.2 . . ?
C01B C02B H96 117.0 . . ?
C03B C02B C01B 126(2) . . ?
C03B C02B H96 117.0 . . ?
C02B C03B H97 124.2 . . ?
C02B C03B C04B 111.5(18) . . ?
C04B C03B H97 124.2 . . ?
C03B C04B H98 116.5 . . ?
C05B C04B C03B 127(2) . . ?
C05B C04B H98 116.5 . . ?
C00B C05B H99 122.0 . . ?
C04B C05B C00B 116(2) . . ?
C04B C05B H99 122.0 . . ?
C00B C06B H100 109.5 . . ?
C00B C06B H101 109.5 . . ?
C00B C06B H102 109.5 . . ?
H100 C06B H101 109.5 . . ?
H100 C06B H102 109.5 . . ?
H101 C06B H102 109.5 . . ?

loop_
_geom_bond_atom_site_label_1
_geom_bond_atom_site_label_2
_geom_bond_distance
_geom_bond_site_symmetry_2
_geom_bond_publ_flag
C4 C3 1.381(14) . ?
C4 C5 1.395(4) . ?
C4 C3A 1.413(14) . ?
C4 C5A 1.395(4) . ?
C4 C10 1.494(4) . ?
C1 C2 1.380(9) . ?
C1 C6 1.378(9) . ?
C1 C7 1.517(8) . ?
C2 H 0.9500 . ?
C2 C3 1.405(10) . ?
C3 C8 1.488(10) . ?
C5 C6 1.367(8) . ?
C5 C9 1.552(10) . ?
C6 HA 0.9500 . ?
C7 HB 0.9800 . ?
C7 HC 0.9800 . ?
C7 HD 0.9800 . ?
C8 HE 0.9800 . ?
C8 HF 0.9800 . ?
C8 HG 0.9800 . ?
C9 HH 0.9800 . ?
C9 HI 0.9800 . ?
C9 HJ 0.9800 . ?
C1A C2A 1.378(10) . ?
C1A C6A 1.378(9) . ?
C1A C7A 1.536(9) . ?
C2A HK 0.9500 . ?
C2A C3A 1.411(11) . ?
C3A C8A 1.525(10) . ?
C5A C6A 1.439(8) . ?
C5A C9A 1.464(10) . ?
C6A HL 0.9500 . ?
C7A HM 0.9800 . ?
C7A HN 0.9800 . ?
C7A HO 0.9800 . ?
C8A HP 0.9800 . ?
C8A HQ 0.9800 . ?
C8A HR 0.9800 . ?
C9A HS 0.9800 . ?
C9A HT 0.9800 . ?
C9A HU 0.9800 . ?
C10 C11 1.404(4) . ?
C10 C23 1.409(4) . ?
C11 C12 1.433(4) . ?
C11 C16 1.433(4) . ?
C12 HV 0.9500 . ?
C12 C13 1.351(5) . ?
C13 HW 0.9500 . ?
C13 C14 1.414(5) . ?
C14 HX 0.9500 . ?
C14 C15 1.362(4) . ?
C15 HY 0.9500 . ?
C15 C16 1.420(4) . ?
C16 C17 1.422(4) . ?
C17 C18 1.405(4) . ?
C17 C32 1.468(4) . ?
C18 C19 1.445(4) . ?
C18 C23 1.432(4) . ?
C19 C20 1.382(4) . ?
C19 C24 1.464(4) . ?
C20 HZ 0.9500 . ?
C20 C21 1.403(4) . ?
C21 H1 0.9500 . ?
C21 C22 1.366(4) . ?
C22 H2 0.9500 . ?
C22 C23 1.426(4) . ?
C24 C25 1.494(4) . ?
C24 C31 1.374(4) . ?
C25 C26 1.399(4) . ?
C25 C30 1.392(5) . ?
C26 H3 0.9500 . ?
C26 C27 1.386(5) . ?
C27 H4 0.9500 . ?
C27 C28 1.371(6) . ?
C28 H5 0.9500 . ?
C28 C29 1.380(7) . ?
C29 H6 0.9500 . ?
C29 C30 1.397(5) . ?
C30 H7 0.9500 . ?
C31 C32 1.465(4) . ?
C31 C52 1.459(4) . ?
C32 C33 1.372(4) . ?
C33 C34 1.498(4) . ?
C33 C40 1.465(4) . ?
C34 C35 1.392(5) . ?
C34 C39 1.389(5) . ?
C35 H8 0.9500 . ?
C35 C36 1.380(5) . ?
C36 H9 0.9500 . ?
C36 C37 1.368(7) . ?
C37 H10 0.9500 . ?
C37 C38 1.371(7) . ?
C38 H11 0.9500 . ?
C38 C39 1.415(5) . ?
C39 H12 0.9500 . ?
C40 C41 1.384(4) . ?
C40 C53 1.440(4) . ?
C41 H13 0.9500 . ?
C41 C42 1.402(4) . ?
C42 H14 0.9500 . ?
C42 C43 1.367(4) . ?
C43 H15 0.9500 . ?
C43 C44 1.421(4) . ?
C44 C45 1.422(4) . ?
C44 C53 1.435(4) . ?
C45 C46 1.414(4) . ?
C45 C62 1.468(4) . ?
C46 C47 1.436(4) . ?
C46 C51 1.430(4) . ?
C47 C48 1.375(4) . ?
C47 C54 1.458(4) . ?
C48 H16 0.9500 . ?
C48 C49 1.408(4) . ?
C49 H17 0.9500 . ?
C49 C50 1.360(4) . ?
C50 H18 0.9500 . ?
C50 C51 1.413(4) . ?
C51 C52 1.413(4) . ?
C52 C53 1.402(4) . ?
C54 C55 1.508(4) . ?
C54 C61 1.368(4) . ?
C55 C56 1.3900 . ?
C55 C60 1.3900 . ?
C55 C56A 1.386(10) . ?
C55 C60A 1.400(9) . ?
C56 H19 0.9500 . ?
C56 C57 1.3900 . ?
C57 H20 0.9500 . ?
C57 C58 1.3900 . ?
C58 H21 0.9500 . ?
C58 C59 1.3900 . ?
C59 H22 0.9500 . ?
C59 C60 1.3900 . ?
C60 H23 0.9500 . ?
C56A H24 0.9500 . ?
C56A C57A 1.388(9) . ?
C57A H25 0.9500 . ?
C57A C58A 1.386(9) . ?
C58A H26 0.9500 . ?
C58A C59A 1.386(10) . ?
C59A H27 0.9500 . ?
C59A C60A 1.391(9) . ?
C60A H28 0.9500 . ?
C61 C62 1.466(4) . ?
C61 C82 1.471(4) . ?
C62 C63 1.374(4) . ?
C63 C64 1.498(4) . ?
C63 C70 1.462(4) . ?
C64 C65 1.394(4) . ?
C64 C69 1.390(4) . ?
C65 H29 0.9500 . ?
C65 C66 1.388(4) . ?
C66 H30 0.9500 . ?
C66 C67 1.378(5) . ?
C67 H31 0.9500 . ?
C67 C68 1.382(5) . ?
C68 H32 0.9500 . ?
C68 C69 1.388(4) . ?
C69 H33 0.9500 . ?
C70 C71 1.382(4) . ?
C70 C83 1.442(4) . ?
C71 H34 0.9500 . ?
C71 C72 1.404(4) . ?
C72 H35 0.9500 . ?
C72 C73 1.357(5) . ?
C73 H36 0.9500 . ?
C73 C74 1.424(4) . ?
C74 C75 1.404(4) . ?
C74 C83 1.435(4) . ?
C75 C76 1.406(4) . ?
C75 C84 1.495(4) . ?
C76 C77 1.428(4) . ?
C76 C81 1.430(4) . ?
C77 H37 0.9500 . ?
C77 C78 1.354(5) . ?
C78 H38 0.9500 . ?
C78 C79 1.411(5) . ?
C79 H39 0.9500 . ?
C79 C80 1.363(4) . ?
C80 H40 0.9500 . ?
C80 C81 1.413(4) . ?
C81 C82 1.420(4) . ?
C82 C83 1.397(4) . ?
C84 C85 1.366(11) . ?
C84 C89 1.385(5) . ?
C84 C85A 1.448(12) . ?
C84 C89A 1.385(5) . ?
C85 C86 1.395(9) . ?
C85 C90 1.525(10) . ?
C86 H41 0.9500 . ?
C86 C87 1.416(11) . ?
C87 C88 1.366(10) . ?
C87 C91 1.538(10) . ?
C88 H42 0.9500 . ?
C88 C89 1.346(9) . ?
C89 C92 1.574(9) . ?
C90 H43 0.9800 . ?
C90 H44 0.9800 . ?
C90 H45 0.9800 . ?
C91 H46 0.9800 . ?
C91 H47 0.9800 . ?
C91 H48 0.9800 . ?
C92 H49 0.9800 . ?
C92 H50 0.9800 . ?
C92 H51 0.9800 . ?
C85A C86A 1.376(10) . ?
C85A C90A 1.537(10) . ?
C86A H52 0.9500 . ?
C86A C87A 1.375(12) . ?
C87A C88A 1.362(11) . ?
C87A C91A 1.562(11) . ?
C88A H53 0.9500 . ?
C88A C89A 1.444(10) . ?
C89A C92A 1.508(9) . ?
C90A H54 0.9800 . ?
C90A H55 0.9800 . ?
C90A H56 0.9800 . ?
C91A H57 0.9800 . ?
C91A H58 0.9800 . ?
C91A H59 0.9800 . ?
C92A H60 0.9800 . ?
C92A H61 0.9800 . ?
C92A H62 0.9800 . ?
C93 C94 1.363(7) . ?
C93 C98 1.394(7) . ?
C93 C99 1.464(10) . ?
C94 H63 0.9500 . ?
C94 C95 1.397(7) . ?
C95 H64 0.9500 . ?
C95 C96 1.348(7) . ?
C96 H65 0.9500 . ?
C96 C97 1.428(7) . ?
C97 H66 0.9500 . ?
C97 C98 1.366(7) . ?
C98 H67 0.9500 . ?
C99 H68 0.9800 . ?
C99 H69 0.9800 . ?
C99 H70 0.9800 . ?
C93A C94A 1.326(13) . ?
C93A C98A 1.452(13) . ?
C93A C99A 1.458(14) . ?
C94A H71 0.9500 . ?
C94A C95A 1.425(14) . ?
C95A H72 0.9500 . ?
C95A C96A 1.288(13) . ?
C96A H73 0.9500 . ?
C96A C97A 1.449(13) . ?
C97A H74 0.9500 . ?
C97A C98A 1.361(14) . ?
C98A H75 0.9500 . ?
C99A H76 0.9800 . ?
C99A H77 0.9800 . ?
C99A H78 0.9800 . ?
C93B C94B 1.369(8) . ?
C93B C98B 1.407(9) . ?
C93B C99B 1.409(16) . ?
C94B H94B 0.9500 . ?
C94B C95B 1.385(8) . ?
C95B H95B 0.9500 . ?
C95B C96B 1.379(9) . ?
C96B H96B 0.9500 . ?
C96B C97B 1.398(9) . ?
C97B H97B 0.9500 . ?
C97B C98B 1.375(9) . ?
C98B H98B 0.9500 . ?
C99B H99A 0.9800 . ?
C99B H99B 0.9800 . ?
C99B H99C 0.9800 . ?
C100 C101 1.352(14) . ?
C100 C105 1.330(19) . ?
C100 C106 1.473(15) . ?
C101 H79 0.9500 . ?
C101 C102 1.396(13) . ?
C102 H80 0.9500 . ?
C102 C103 1.356(15) . ?
C103 H81 0.9500 . ?
C103 C104 1.394(16) . ?
C104 H82 0.9500 . ?
C104 C105 1.342(19) . ?
C105 H83 0.9500 . ?
C106 H84 0.9800 . ?
C106 H85 0.9800 . ?
C106 H86 0.9800 . ?
C00A C01A 1.336(16) . ?
C00A C05A 1.388(19) . ?
C00A C06A 1.492(16) . ?
C01A H87 0.9500 . ?
C01A C02A 1.377(15) . ?
C02A H88 0.9500 . ?
C02A C03A 1.367(17) . ?
C03A H89 0.9500 . ?
C03A C04A 1.386(19) . ?
C04A H90 0.9500 . ?
C04A C05A 1.39(2) . ?
C05A H91 0.9500 . ?
C06A H92 0.9800 . ?
C06A H93 0.9800 . ?
C06A H94 0.9800 . ?
C00B C01B 1.34(2) . ?
C00B C05B 1.37(2) . ?
C00B C06B 1.464(16) . ?
C01B H95 0.9500 . ?
C01B C02B 1.364(10) . ?
C02B H96 0.9500 . ?
C02B C03B 1.36(2) . ?
C03B H97 0.9500 . ?
C03B C04B 1.38(2) . ?
C04B H98 0.9500 . ?
C04B C05B 1.35(2) . ?
C05B H99 0.9500 . ?
C06B H100 0.9800 . ?
C06B H101 0.9800 . ?
C06B H102 0.9800 . ?

loop_
_geom_torsion_atom_site_label_1
_geom_torsion_atom_site_label_2
_geom_torsion_atom_site_label_3
_geom_torsion_atom_site_label_4
_geom_torsion
_geom_torsion_site_symmetry_1
_geom_torsion_site_symmetry_2
_geom_torsion_site_symmetry_3
_geom_torsion_site_symmetry_4
_geom_torsion_publ_flag
C4 C5 C6 C1 -5.6(10) . . . . ?
C4 C5A C6A C1A 3.0(10) . . . . ?
C4 C10 C11 C12 -9.4(4) . . . . ?
C4 C10 C11 C16 171.7(3) . . . . ?
C4 C10 C23 C18 -172.8(2) . . . . ?
C4 C10 C23 C22 6.9(4) . . . . ?
C1 C2 C3 C4 6(3) . . . . ?
C1 C2 C3 C8 -179.3(13) . . . . ?
C2 C1 C6 C5 1.8(12) . . . . ?
C3 C4 C5 C6 9.2(13) . . . . ?
C3 C4 C5 C9 178.2(15) . . . . ?
C3 C4 C10 C11 -88.6(13) . . . . ?
C3 C4 C10 C23 90.8(13) . . . . ?
C5 C4 C3 C2 -9(2) . . . . ?
C5 C4 C3 C8 176.4(13) . . . . ?
C5 C4 C10 C11 90.9(4) . . . . ?
C5 C4 C10 C23 -89.8(4) . . . . ?
C6 C1 C2 C3 -2.3(17) . . . . ?
C7 C1 C2 C3 -178.8(14) . . . . ?
C7 C1 C6 C5 178.3(8) . . . . ?
C9 C5 C6 C1 -174.6(11) . . . . ?
C1A C2A C3A C4 -2(2) . . . . ?
C1A C2A C3A C8A -176.2(13) . . . . ?
C2A C1A C6A C5A -0.5(13) . . . . ?
C3A C4 C5A C6A -5.2(14) . . . . ?
C3A C4 C5A C9A -177.5(16) . . . . ?
C3A C4 C10 C11 -90.8(12) . . . . ?
C3A C4 C10 C23 88.5(12) . . . . ?
C5A C4 C3A C2A 5(2) . . . . ?
C5A C4 C3A C8A 179.1(11) . . . . ?
C5A C4 C10 C11 90.9(4) . . . . ?
C5A C4 C10 C23 -89.8(4) . . . . ?
C6A C1A C2A C3A -0.1(17) . . . . ?
C7A C1A C2A C3A -176.7(14) . . . . ?
C7A C1A C6A C5A 176.1(8) . . . . ?
C9A C5A C6A C1A 175.5(12) . . . . ?
C10 C4 C3 C2 170.6(12) . . . . ?
C10 C4 C3 C8 -4(2) . . . . ?
C10 C4 C5 C6 -170.2(5) . . . . ?
C10 C4 C5 C9 -1.2(10) . . . . ?
C10 C4 C3A C2A -173.4(13) . . . . ?
C10 C4 C3A C8A 1(2) . . . . ?
C10 C4 C5A C6A 173.0(5) . . . . ?
C10 C4 C5A C9A 0.7(12) . . . . ?
C10 C11 C12 C13 -174.2(3) . . . . ?
C10 C11 C16 C15 172.7(3) . . . . ?
C10 C11 C16 C17 -3.3(4) . . . . ?
C11 C10 C23 C18 6.5(4) . . . . ?
C11 C10 C23 C22 -173.8(3) . . . . ?
C11 C12 C13 C14 0.0(5) . . . . ?
C11 C16 C17 C18 15.3(4) . . . . ?
C11 C16 C17 C32 -167.3(3) . . . . ?
C12 C11 C16 C15 -6.2(4) . . . . ?
C12 C11 C16 C17 177.8(3) . . . . ?
C12 C13 C14 C15 -3.2(5) . . . . ?
C13 C14 C15 C16 1.5(5) . . . . ?
C14 C15 C16 C11 3.2(5) . . . . ?
C14 C15 C16 C17 179.1(3) . . . . ?
C15 C16 C17 C18 -160.5(3) . . . . ?
C15 C16 C17 C32 16.9(4) . . . . ?
C16 C11 C12 C13 4.7(5) . . . . ?
C16 C17 C18 C19 163.0(2) . . . . ?
C16 C17 C18 C23 -16.6(4) . . . . ?
C16 C17 C32 C31 -143.6(3) . . . . ?
C16 C17 C32 C33 44.2(4) . . . . ?
C17 C18 C19 C20 175.6(3) . . . . ?
C17 C18 C19 C24 -7.9(4) . . . . ?
C17 C18 C23 C10 5.6(4) . . . . ?
C17 C18 C23 C22 -174.1(2) . . . . ?
C17 C32 C33 C34 8.9(4) . . . . ?
C17 C32 C33 C40 -179.2(2) . . . . ?
C18 C17 C32 C31 33.8(3) . . . . ?
C18 C17 C32 C33 -138.3(3) . . . . ?
C18 C19 C20 C21 0.3(4) . . . . ?
C18 C19 C24 C25 -175.4(2) . . . . ?
C18 C19 C24 C31 10.5(4) . . . . ?
C19 C18 C23 C10 -173.9(2) . . . . ?
C19 C18 C23 C22 6.3(4) . . . . ?
C19 C20 C21 C22 2.7(5) . . . . ?
C19 C24 C25 C26 -119.9(3) . . . . ?
C19 C24 C25 C30 58.6(4) . . . . ?
C19 C24 C31 C32 9.7(4) . . . . ?
C19 C24 C31 C52 -178.7(2) . . . . ?
C20 C19 C24 C25 0.9(4) . . . . ?
C20 C19 C24 C31 -173.2(3) . . . . ?
C20 C21 C22 C23 -1.1(4) . . . . ?
C21 C22 C23 C10 176.8(3) . . . . ?
C21 C22 C23 C18 -3.4(4) . . . . ?
C23 C10 C11 C12 171.2(3) . . . . ?
C23 C10 C11 C16 -7.6(4) . . . . ?
C23 C18 C19 C20 -4.8(4) . . . . ?
C23 C18 C19 C24 171.7(2) . . . . ?
C24 C19 C20 C21 -176.0(3) . . . . ?
C24 C25 C26 C27 178.5(3) . . . . ?
C24 C25 C30 C29 -178.4(3) . . . . ?
C24 C31 C32 C17 -31.9(3) . . . . ?
C24 C31 C32 C33 140.8(3) . . . . ?
C24 C31 C52 C51 47.0(4) . . . . ?
C24 C31 C52 C53 -137.1(3) . . . . ?
C25 C24 C31 C32 -164.2(2) . . . . ?
C25 C24 C31 C52 7.4(4) . . . . ?
C25 C26 C27 C28 -0.2(5) . . . . ?
C26 C25 C30 C29 0.1(4) . . . . ?
C26 C27 C28 C29 0.4(6) . . . . ?
C27 C28 C29 C30 -0.4(6) . . . . ?
C28 C29 C30 C25 0.1(5) . . . . ?
C30 C25 C26 C27 0.0(4) . . . . ?
C31 C24 C25 C26 54.1(4) . . . . ?
C31 C24 C25 C30 -127.5(3) . . . . ?
C31 C32 C33 C34 -163.0(2) . . . . ?
C31 C32 C33 C40 8.9(4) . . . . ?
C31 C52 C53 C40 -15.6(4) . . . . ?
C31 C52 C53 C44 163.6(2) . . . . ?
C32 C17 C18 C19 -14.5(4) . . . . ?
C32 C17 C18 C23 165.9(2) . . . . ?
C32 C31 C52 C51 -141.2(3) . . . . ?
C32 C31 C52 C53 34.8(3) . . . . ?
C32 C33 C34 C35 58.3(4) . . . . ?
C32 C33 C34 C39 -121.3(3) . . . . ?
C32 C33 C40 C41 -172.5(3) . . . . ?
C32 C33 C40 C53 11.1(4) . . . . ?
C33 C34 C35 C36 -178.4(3) . . . . ?
C33 C34 C39 C38 177.1(3) . . . . ?
C33 C40 C41 C42 -174.5(3) . . . . ?
C33 C40 C53 C44 173.2(2) . . . . ?
C33 C40 C53 C52 -7.5(4) . . . . ?
C34 C33 C40 C41 -0.5(4) . . . . ?
C34 C33 C40 C53 -176.9(2) . . . . ?
C34 C35 C36 C37 0.6(5) . . . . ?
C35 C34 C39 C38 -2.5(5) . . . . ?
C35 C36 C37 C38 -1.0(6) . . . . ?
C36 C37 C38 C39 -0.3(6) . . . . ?
C37 C38 C39 C34 2.1(5) . . . . ?
C39 C34 C35 C36 1.2(5) . . . . ?
C40 C33 C34 C35 -113.7(3) . . . . ?
C40 C33 C34 C39 66.7(4) . . . . ?
C40 C41 C42 C43 0.9(5) . . . . ?
C41 C40 C53 C44 -3.4(4) . . . . ?
C41 C40 C53 C52 175.9(2) . . . . ?
C41 C42 C43 C44 -2.3(4) . . . . ?
C42 C43 C44 C45 178.1(3) . . . . ?
C42 C43 C44 C53 0.8(4) . . . . ?
C43 C44 C45 C46 -163.5(3) . . . . ?
C43 C44 C45 C62 14.8(4) . . . . ?
C43 C44 C53 C40 2.1(4) . . . . ?
C43 C44 C53 C52 -177.2(2) . . . . ?
C44 C45 C46 C47 161.1(3) . . . . ?
C44 C45 C46 C51 -18.3(4) . . . . ?
C44 C45 C62 C61 -143.0(3) . . . . ?
C44 C45 C62 C63 46.8(4) . . . . ?
C45 C44 C53 C40 -175.4(2) . . . . ?
C45 C44 C53 C52 5.4(4) . . . . ?
C45 C46 C47 C48 177.7(3) . . . . ?
C45 C46 C47 C54 -5.6(4) . . . . ?
C45 C46 C51 C50 -179.4(3) . . . . ?
C45 C46 C51 C52 3.6(4) . . . . ?
C45 C62 C63 C64 1.7(5) . . . . ?
C45 C62 C63 C70 176.6(3) . . . . ?
C46 C45 C62 C61 35.3(4) . . . . ?
C46 C45 C62 C63 -134.8(3) . . . . ?
C46 C47 C48 C49 2.7(5) . . . . ?
C46 C47 C54 C55 -177.1(3) . . . . ?
C46 C47 C54 C61 10.3(4) . . . . ?
C46 C51 C52 C31 -168.4(2) . . . . ?
C46 C51 C52 C53 15.7(4) . . . . ?
C47 C46 C51 C50 1.2(4) . . . . ?
C47 C46 C51 C52 -175.8(3) . . . . ?
C47 C48 C49 C50 -0.8(5) . . . . ?
C47 C54 C55 C56 -112.6(4) . . . . ?
C47 C54 C55 C60 61.5(5) . . . . ?
C47 C54 C55 C56A -117.4(7) . . . . ?
C47 C54 C55 C60A 66.4(7) . . . . ?
C47 C54 C61 C62 8.7(4) . . . . ?
C47 C54 C61 C82 179.1(3) . . . . ?
C48 C47 C54 C55 -0.6(5) . . . . ?
C48 C47 C54 C61 -173.2(3) . . . . ?
C48 C49 C50 C51 -0.9(5) . . . . ?
C49 C50 C51 C46 0.7(4) . . . . ?
C49 C50 C51 C52 177.6(3) . . . . ?
C50 C51 C52 C31 14.7(4) . . . . ?
C50 C51 C52 C53 -161.2(3) . . . . ?
C51 C46 C47 C48 -2.8(4) . . . . ?
C51 C46 C47 C54 173.8(3) . . . . ?
C51 C52 C53 C40 160.5(2) . . . . ?
C51 C52 C53 C44 -20.2(4) . . . . ?
C52 C31 C32 C17 155.8(2) . . . . ?
C52 C31 C32 C33 -31.5(3) . . . . ?
C53 C40 C41 C42 1.9(4) . . . . ?
C53 C44 C45 C46 13.8(4) . . . . ?
C53 C44 C45 C62 -167.9(2) . . . . ?
C54 C47 C48 C49 -173.9(3) . . . . ?
C54 C55 C56 C57 174.4(4) . . . . ?
C54 C55 C60 C59 -173.8(4) . . . . ?
C54 C55 C56A C57A -176.3(7) . . . . ?
C54 C55 C60A C59A 174.8(8) . . . . ?
C54 C61 C62 C45 -31.4(4) . . . . ?
C54 C61 C62 C63 139.4(3) . . . . ?
C54 C61 C82 C81 45.8(5) . . . . ?
C54 C61 C82 C83 -134.7(3) . . . . ?
C55 C54 C61 C62 -163.6(3) . . . . ?
C55 C54 C61 C82 6.8(5) . . . . ?
C55 C56 C57 C58 0.0 . . . . ?
C55 C56A C57A C58A 1.0(14) . . . . ?
C56 C55 C60 C59 0.0 . . . . ?
C56 C57 C58 C59 0.0 . . . . ?
C57 C58 C59 C60 0.0 . . . . ?
C58 C59 C60 C55 0.0 . . . . ?
C60 C55 C56 C57 0.0 . . . . ?
C56A C55 C60A C59A -1.6(13) . . . . ?
C56A C57A C58A C59A -0.2(14) . . . . ?
C57A C58A C59A C60A -1.6(14) . . . . ?
C58A C59A C60A C55 2.4(14) . . . . ?
C60A C55 C56A C57A -0.2(13) . . . . ?
C61 C54 C55 C56 59.8(5) . . . . ?
C61 C54 C55 C60 -126.1(4) . . . . ?
C61 C54 C55 C56A 55.0(8) . . . . ?
C61 C54 C55 C60A -121.2(7) . . . . ?
C61 C62 C63 C64 -168.2(3) . . . . ?
C61 C62 C63 C70 6.7(4) . . . . ?
C61 C82 C83 C70 -15.5(4) . . . . ?
C61 C82 C83 C74 164.7(3) . . . . ?
C62 C45 C46 C47 -17.4(4) . . . . ?
C62 C45 C46 C51 163.2(2) . . . . ?
C62 C61 C82 C81 -143.4(3) . . . . ?
C62 C61 C82 C83 36.1(4) . . . . ?
C62 C63 C64 C65 52.2(4) . . . . ?
C62 C63 C64 C69 -127.1(3) . . . . ?
C62 C63 C70 C71 -168.1(3) . . . . ?
C62 C63 C70 C83 14.5(4) . . . . ?
C63 C64 C65 C66 -177.5(3) . . . . ?
C63 C64 C69 C68 178.0(3) . . . . ?
C63 C70 C71 C72 -176.1(3) . . . . ?
C63 C70 C83 C74 170.1(3) . . . . ?
C63 C70 C83 C82 -9.8(4) . . . . ?
C64 C63 C70 C71 7.0(5) . . . . ?
C64 C63 C70 C83 -170.4(3) . . . . ?
C64 C65 C66 C67 -0.6(4) . . . . ?
C65 C64 C69 C68 -1.3(4) . . . . ?
C65 C66 C67 C68 -1.3(5) . . . . ?
C66 C67 C68 C69 1.9(5) . . . . ?
C67 C68 C69 C64 -0.5(5) . . . . ?
C69 C64 C65 C66 1.9(4) . . . . ?
C70 C63 C64 C65 -122.8(3) . . . . ?
C70 C63 C64 C69 57.9(4) . . . . ?
C70 C71 C72 C73 3.5(6) . . . . ?
C71 C70 C83 C74 -7.5(4) . . . . ?
C71 C70 C83 C82 172.7(3) . . . . ?
C71 C72 C73 C74 -2.0(6) . . . . ?
C72 C73 C74 C75 177.0(3) . . . . ?
C72 C73 C74 C83 -4.2(5) . . . . ?
C73 C74 C75 C76 -177.6(3) . . . . ?
C73 C74 C75 C84 -1.0(5) . . . . ?
C73 C74 C83 C70 8.9(4) . . . . ?
C73 C74 C83 C82 -171.3(3) . . . . ?
C74 C75 C76 C77 172.1(3) . . . . ?
C74 C75 C76 C81 -6.6(5) . . . . ?
C74 C75 C84 C85 -92.5(6) . . . . ?
C74 C75 C84 C89 101.0(4) . . . . ?
C74 C75 C84 C85A -72.6(7) . . . . ?
C74 C75 C84 C89A 101.0(4) . . . . ?
C75 C74 C83 C70 -172.2(3) . . . . ?
C75 C74 C83 C82 7.6(5) . . . . ?
C75 C76 C77 C78 -176.2(4) . . . . ?
C75 C76 C81 C80 175.0(3) . . . . ?
C75 C76 C81 C82 -1.5(5) . . . . ?
C75 C84 C85 C86 -171.2(6) . . . . ?
C75 C84 C85 C90 6.7(11) . . . . ?
C75 C84 C89 C88 179.5(8) . . . . ?
C75 C84 C89 C92 -18.7(7) . . . . ?
C75 C84 C85A C86A -175.9(8) . . . . ?
C75 C84 C85A C90A 8.7(13) . . . . ?
C75 C84 C89A C88A 168.0(7) . . . . ?
C75 C84 C89A C92A 15.1(8) . . . . ?
C76 C75 C84 C85 84.1(6) . . . . ?
C76 C75 C84 C89 -82.5(4) . . . . ?
C76 C75 C84 C85A 104.0(7) . . . . ?
C76 C75 C84 C89A -82.5(4) . . . . ?
C76 C77 C78 C79 0.3(7) . . . . ?
C76 C81 C82 C61 -167.8(3) . . . . ?
C76 C81 C82 C83 12.7(5) . . . . ?
C77 C76 C81 C80 -3.7(5) . . . . ?
C77 C76 C81 C82 179.7(3) . . . . ?
C77 C78 C79 C80 -2.1(7) . . . . ?
C78 C79 C80 C81 0.9(6) . . . . ?
C79 C80 C81 C76 2.1(6) . . . . ?
C79 C80 C81 C82 178.5(4) . . . . ?
C80 C81 C82 C61 15.7(5) . . . . ?
C80 C81 C82 C83 -163.7(3) . . . . ?
C81 C76 C77 C78 2.6(6) . . . . ?
C81 C82 C83 C70 164.1(3) . . . . ?
C81 C82 C83 C74 -15.8(5) . . . . ?
C82 C61 C62 C45 157.4(3) . . . . ?
C82 C61 C62 C63 -31.8(4) . . . . ?
C83 C70 C71 C72 1.3(5) . . . . ?
C83 C74 C75 C76 3.7(5) . . . . ?
C83 C74 C75 C84 -179.8(3) . . . . ?
C84 C75 C76 C77 -4.5(5) . . . . ?
C84 C75 C76 C81 176.8(3) . . . . ?
C84 C85 C86 C87 -7.2(16) . . . . ?
C84 C85A C86A C87A 7.9(19) . . . . ?
C85 C84 C89 C88 12.6(11) . . . . ?
C85 C84 C89 C92 174.5(7) . . . . ?
C85 C86 C87 C88 11(2) . . . . ?
C85 C86 C87 C91 -174.1(13) . . . . ?
C86 C87 C88 C89 -3(2) . . . . ?
C87 C88 C89 C84 -8.6(17) . . . . ?
C87 C88 C89 C92 -170.4(13) . . . . ?
C89 C84 C85 C86 -4.3(11) . . . . ?
C89 C84 C85 C90 173.6(7) . . . . ?
C90 C85 C86 C87 175.0(13) . . . . ?
C91 C87 C88 C89 -178.4(13) . . . . ?
C85A C84 C89A C88A -18.2(11) . . . . ?
C85A C84 C89A C92A -171.1(8) . . . . ?
C85A C86A C87A C88A -16(3) . . . . ?
C85A C86A C87A C91A 164.8(14) . . . . ?
C86A C87A C88A C89A 7(3) . . . . ?
C87A C88A C89A C84 10.1(18) . . . . ?
C87A C88A C89A C92A 163.2(15) . . . . ?
C89A C84 C85A C86A 10.3(13) . . . . ?
C89A C84 C85A C90A -165.1(8) . . . . ?
C90A C85A C86A C87A -176.7(16) . . . . ?
C91A C87A C88A C89A -173.8(15) . . . . ?
C93 C94 C95 C96 3.6(18) . . . . ?
C94 C93 C98 C97 -1.6(15) . . . . ?
C94 C95 C96 C97 0.9(13) . . . . ?
C95 C96 C97 C98 -5.5(12) . . . . ?
C96 C97 C98 C93 6.0(13) . . . . ?
C98 C93 C94 C95 -3.2(18) . . . . ?
C99 C93 C94 C95 177.0(10) . . . . ?
C99 C93 C98 C97 178.2(8) . . . . ?
C93A C94A C95A C96A 10(3) . . . . ?
C94A C93A C98A C97A -2(2) . . . . ?
C94A C95A C96A C97A -4(2) . . . . ?
C95A C96A C97A C98A -4(2) . . . . ?
C96A C97A C98A C93A 7(2) . . . . ?
C98A C93A C94A C95A -6(3) . . . . ?
C99A C93A C94A C95A 171.0(16) . . . . ?
C99A C93A C98A C97A -179.5(14) . . . . ?
C93B C94B C95B C96B 0.00(3) . . . . ?
C94B C93B C98B C97B 0.01(7) . . . . ?
C94B C95B C96B C97B 0.00(7) . . . . ?
C95B C96B C97B C98B 0.01(9) . . . . ?
C96B C97B C98B C93B -0.01(9) . . . . ?
C98B C93B C94B C95B 0.00(3) . . . . ?
C99B C93B C94B C95B 180.00(3) . . . . ?
C99B C93B C98B C97B -179.99(5) . . . . ?
C100 C101 C102 C103 -11(2) . . . . ?
C101 C100 C105 C104 8(3) . . . . ?
C101 C102 C103 C104 10(2) . . . . ?
C102 C103 C104 C105 0(3) . . . . ?
C103 C104 C105 C100 -9(3) . . . . ?
C105 C100 C101 C102 1(3) . . . . ?
C106 C100 C101 C102 -173.0(15) . . . . ?
C106 C100 C105 C104 -177.8(16) . . . . ?
C00A C01A C02A C03A 9(3) . . . . ?
C01A C00A C05A C04A 2(2) . . . . ?
C01A C02A C03A C04A -7(3) . . . . ?
C02A C03A C04A C05A 4(3) . . . . ?
C03A C04A C05A C00A -2(3) . . . . ?
C05A C00A C01A C02A -6(3) . . . . ?
C06A C00A C01A C02A 174.1(16) . . . . ?
C06A C00A C05A C04A -177.5(16) . . . . ?
C00B C01B C02B C03B 0.00(3) . . . . ?
C01B C00B C05B C04B 0.00(7) . . . . ?
C01B C02B C03B C04B 0.00(7) . . . . ?
C02B C03B C04B C05B 0.00(10) . . . . ?
C03B C04B C05B C00B 0.00(10) . . . . ?
C05B C00B C01B C02B 0.00(3) . . . . ?
C06B C00B C01B C02B 180.00(3) . . . . ?
C06B C00B C05B C04B 180.00(5) . . . . ?
